data_7111351
loop_
_publ_author_name
'Redshaw, Carl'
'Warford, Lee'
'Dale, Sophie H.'
'Elsegood, Mark R. J.'

_publ_section_title
;
 Vanadyl complexes bearing bi- and triphenolate chelate ligands: highly
 active ethylene polymerisation procatalystsElectronic supplementary
 information (ESI) available: selected spectroscopic and polymerisation
 data. See http://www.rsc.org/suppdata/cc/b4/b406783e/
;
_journal_issue 17
_journal_name_full 'Chemical Communications'
_journal_page_first 1954
_journal_page_last 1955
_journal_paper_doi 10.1039/b406783e
_journal_year 2004
_chemical_formula_sum 'C76 H101 N O8 V2'
_chemical_formula_weight 1258.46
_chemical_name_systematic
;
?
;
_space_group_IT_number 2
_symmetry_cell_setting triclinic
_symmetry_space_group_name_Hall '-P 1'
_symmetry_space_group_name_H-M 'P -1'
_atom_sites_solution_hydrogens geom
_atom_sites_solution_primary direct
_atom_sites_solution_secondary difmap
_audit_creation_method SHELXL-97
_cell_angle_alpha 82.991(2)
_cell_angle_beta 73.067(2)
_cell_angle_gamma 89.982(2)
_cell_formula_units_Z 4
_cell_length_a 18.2798(4)
_cell_length_b 18.2851(5)
_cell_length_c 22.6903(7)
_cell_measurement_reflns_used 124829
_cell_measurement_temperature 120(2)
_cell_measurement_theta_max 27.10
_cell_measurement_theta_min 2.91
_cell_volume 7196.2(3)
_computing_cell_refinement 'DENZO (Otwinowski and Minor, 1997 and COLLECT (Hooft, 1998)'
_computing_data_collection 'COLLECT (Hooft, 1998)'
_computing_data_reduction 'DENZO (Otwinowski and Minor, 1997 and COLLECT (Hooft, 1998)'
_computing_molecular_graphics 'Bruker SHELXTL'
_computing_publication_material 'Bruker SHELXTL and local programs'
_computing_structure_refinement 'Bruker SHELXTL'
_computing_structure_solution 'Bruker SHELXTL'
_diffrn_ambient_temperature 120(2)
_diffrn_detector_area_resol_mean 9.091
_diffrn_measured_fraction_theta_full 0.997
_diffrn_measured_fraction_theta_max 0.997
_diffrn_measurement_device_type 'Enraf Nonius KappaCCD area detector'
_diffrn_measurement_method 'Phi and omega scans to fill Ewald sphere'
_diffrn_radiation_monochromator graphite
_diffrn_radiation_source 'Enraf Nonius FR591 rotating anode'
_diffrn_radiation_type MoK\a
_diffrn_radiation_wavelength 0.71073
_diffrn_reflns_av_R_equivalents 0.0895
_diffrn_reflns_av_sigmaI/netI 0.1334
_diffrn_reflns_limit_h_max 20
_diffrn_reflns_limit_h_min -20
_diffrn_reflns_limit_k_max 20
_diffrn_reflns_limit_k_min -20
_diffrn_reflns_limit_l_max 25
_diffrn_reflns_limit_l_min -25
_diffrn_reflns_number 41131
_diffrn_reflns_theta_full 23.50
_diffrn_reflns_theta_max 23.50
_diffrn_reflns_theta_min 2.92
_diffrn_standards_decay_% 0
_diffrn_standards_number 0
_exptl_absorpt_coefficient_mu 0.312
_exptl_absorpt_correction_T_max 0.997
_exptl_absorpt_correction_T_min 0.985
_exptl_absorpt_correction_type multi-scan
_exptl_absorpt_process_details SORTAV
_exptl_crystal_colour 'dark red'
_exptl_crystal_density_diffrn 1.162
_exptl_crystal_density_method 'not measured'
_exptl_crystal_description plate
_exptl_crystal_F_000 2696
_exptl_crystal_size_max 0.05
_exptl_crystal_size_mid 0.05
_exptl_crystal_size_min 0.01
_refine_diff_density_max 1.353
_refine_diff_density_min -0.515
_refine_diff_density_rms 0.100
_refine_ls_extinction_coef 0.0045(4)
_refine_ls_extinction_expression Fc^*^=kFc[1+0.001xFc^2^\l^3^/sin(2\q)]^-1/4^
_refine_ls_extinction_method SHELXL
_refine_ls_goodness_of_fit_ref 1.127
_refine_ls_hydrogen_treatment constr
_refine_ls_matrix_type full
_refine_ls_number_parameters 1672
_refine_ls_number_reflns 21241
_refine_ls_number_restraints 184
_refine_ls_restrained_S_all 1.124
_refine_ls_R_factor_all 0.1585
_refine_ls_R_factor_gt 0.1097
_refine_ls_shift/su_max 0.001
_refine_ls_shift/su_mean 0.000
_refine_ls_structure_factor_coef Fsqd
_refine_ls_weighting_details 'calc w=1/[\s^2^(Fo^2^)+(0.0854P)^2^+33.9498P] where P=(Fo^2^+2Fc^2^)/3'
_refine_ls_weighting_scheme calc
_refine_ls_wR_factor_gt 0.2497
_refine_ls_wR_factor_ref 0.2733
_reflns_number_gt 13847
_reflns_number_total 21241
_reflns_threshold_expression I>2\s(I)
_cod_data_source_file b406783esup1.cif
_cod_data_source_block 4
_cod_original_sg_symbol_H-M P-1
_cod_database_code 7111351

loop_
_symmetry_equiv_pos_as_xyz
'x, y, z'
'-x, -y, -z'

loop_
_atom_site_label
_atom_site_type_symbol
_atom_site_fract_x
_atom_site_fract_y
_atom_site_fract_z
_atom_site_U_iso_or_equiv
_atom_site_adp_type
_atom_site_occupancy
_atom_site_symmetry_multiplicity
_atom_site_calc_flag
_atom_site_refinement_flags
_atom_site_disorder_assembly
_atom_site_disorder_group
V1 V 0.30841(7) -0.04240(7) 0.32191(6) 0.0276(3) Uani 1 1 d . . .
V2 V 0.57556(7) 0.19395(7) 0.31911(6) 0.0283(4) Uani 1 1 d . . .
O1 O 0.3826(3) -0.1067(3) 0.3066(2) 0.0272(12) Uani 1 1 d . . .
O2 O 0.5555(3) 0.1092(3) 0.2974(2) 0.0288(12) Uani 1 1 d . . .
O3 O 0.6688(3) 0.2221(3) 0.2737(2) 0.0300(13) Uani 1 1 d . . .
O4 O 0.5113(3) 0.2623(3) 0.3079(2) 0.0270(12) Uani 1 1 d . . .
O5 O 0.3437(3) 0.0490(3) 0.3018(2) 0.0299(12) Uani 1 1 d . . .
O6 O 0.2463(3) -0.0568(3) 0.2770(2) 0.0299(12) Uani 1 1 d . . .
O7 O 0.2625(3) -0.0530(3) 0.3939(3) 0.0396(14) Uani 1 1 d . . .
O8 O 0.5734(3) 0.1800(3) 0.3900(3) 0.0418(15) Uani 1 1 d . . .
C1 C 0.4264(4) -0.1503(4) 0.3353(3) 0.0245(17) Uani 1 1 d . . .
C2 C 0.4139(4) -0.2275(4) 0.3467(3) 0.0240(17) Uani 1 1 d . . .
C3 C 0.4604(4) -0.2663(4) 0.3773(3) 0.0249(17) Uani 1 1 d . . .
H3 H 0.4519 -0.3182 0.3868 0.030 Uiso 1 1 calc R . .
C4 C 0.5190(4) -0.2344(4) 0.3952(3) 0.0264(17) Uani 1 1 d . . .
C5 C 0.5312(4) -0.1574(4) 0.3788(3) 0.0297(18) Uani 1 1 d . . .
H5 H 0.5715 -0.1337 0.3887 0.036 Uiso 1 1 calc R . .
C6 C 0.4872(4) -0.1156(4) 0.3490(3) 0.0256(17) Uani 1 1 d . . .
C7 C 0.5020(4) -0.0330(4) 0.3334(4) 0.0270(18) Uani 1 1 d . . .
H7A H 0.5373 -0.0179 0.3559 0.032 Uiso 1 1 calc R . .
H7B H 0.4530 -0.0088 0.3495 0.032 Uiso 1 1 calc R . .
C8 C 0.5615(4) 0.0688(4) 0.2491(4) 0.0260(17) Uani 1 1 d . . .
C9 C 0.5355(4) -0.0040(4) 0.2649(3) 0.0253(17) Uani 1 1 d . . .
C10 C 0.5390(4) -0.0456(4) 0.2163(4) 0.0276(18) Uani 1 1 d . . .
H10 H 0.5203 -0.0955 0.2259 0.033 Uiso 1 1 calc R . .
C11 C 0.5687(4) -0.0163(4) 0.1551(4) 0.0298(19) Uani 1 1 d . . .
C12 C 0.5962(4) 0.0564(4) 0.1415(4) 0.0277(18) Uani 1 1 d . . .
H12 H 0.6179 0.0766 0.0993 0.033 Uiso 1 1 calc R . .
C13 C 0.5929(4) 0.1004(4) 0.1877(3) 0.0226(17) Uani 1 1 d . . .
C14 C 0.6220(4) 0.1809(4) 0.1710(4) 0.0256(17) Uani 1 1 d . . .
H14A H 0.6152 0.1992 0.1301 0.031 Uiso 1 1 calc R . .
H14B H 0.5890 0.2098 0.2019 0.031 Uiso 1 1 calc R . .
C15 C 0.7253(4) 0.2175(4) 0.2185(4) 0.0251(17) Uani 1 1 d . . .
C16 C 0.7053(4) 0.1972(4) 0.1678(3) 0.0252(17) Uani 1 1 d . . .
C17 C 0.7639(4) 0.1962(4) 0.1132(4) 0.0288(18) Uani 1 1 d . . .
H17 H 0.7516 0.1812 0.0785 0.035 Uiso 1 1 calc R . .
C18 C 0.8389(4) 0.2154(4) 0.1063(4) 0.0294(18) Uani 1 1 d . A .
C19 C 0.8555(4) 0.2344(4) 0.1590(4) 0.0293(18) Uani 1 1 d . . .
H19 H 0.9072 0.2467 0.1557 0.035 Uiso 1 1 calc R . .
C20 C 0.8007(4) 0.2364(4) 0.2158(4) 0.0299(19) Uani 1 1 d . . .
C21 C 0.3503(4) -0.2672(4) 0.3287(4) 0.0289(18) Uani 1 1 d . . .
C22 C 0.3586(6) -0.3508(4) 0.3365(5) 0.049(3) Uani 1 1 d . . .
H22A H 0.3525 -0.3685 0.3802 0.073 Uiso 1 1 calc R . .
H22B H 0.4094 -0.3628 0.3111 0.073 Uiso 1 1 calc R . .
H22C H 0.3193 -0.3747 0.3230 0.073 Uiso 1 1 calc R . .
C23 C 0.2722(5) -0.2497(5) 0.3694(4) 0.040(2) Uani 1 1 d . . .
H23A H 0.2665 -0.2702 0.4125 0.060 Uiso 1 1 calc R . .
H23B H 0.2324 -0.2715 0.3552 0.060 Uiso 1 1 calc R . .
H23C H 0.2673 -0.1961 0.3668 0.060 Uiso 1 1 calc R . .
C24 C 0.3566(5) -0.2425(5) 0.2596(4) 0.039(2) Uani 1 1 d . . .
H24A H 0.3188 -0.2706 0.2475 0.058 Uiso 1 1 calc R . .
H24B H 0.4082 -0.2516 0.2337 0.058 Uiso 1 1 calc R . .
H24C H 0.3470 -0.1898 0.2538 0.058 Uiso 1 1 calc R . .
C25 C 0.5667(4) -0.2770(4) 0.4318(4) 0.0284(18) Uani 1 1 d . . .
C26 C 0.6517(5) -0.2653(5) 0.3964(4) 0.042(2) Uani 1 1 d . . .
H26A H 0.6633 -0.2906 0.3592 0.063 Uiso 1 1 calc R . .
H26B H 0.6823 -0.2854 0.4232 0.063 Uiso 1 1 calc R . .
H26C H 0.6641 -0.2124 0.3841 0.063 Uiso 1 1 calc R . .
C27 C 0.5533(5) -0.2495(5) 0.4950(4) 0.034(2) Uani 1 1 d . . .
H27A H 0.5647 -0.1963 0.4890 0.051 Uiso 1 1 calc R . .
H27B H 0.5868 -0.2750 0.5169 0.051 Uiso 1 1 calc R . .
H27C H 0.4998 -0.2598 0.5196 0.051 Uiso 1 1 calc R . .
C28 C 0.5474(5) -0.3597(4) 0.4436(4) 0.040(2) Uani 1 1 d . . .
H28A H 0.4936 -0.3686 0.4680 0.060 Uiso 1 1 calc R . .
H28B H 0.5802 -0.3846 0.4666 0.060 Uiso 1 1 calc R . .
H28C H 0.5561 -0.3791 0.4038 0.060 Uiso 1 1 calc R . .
C29 C 0.5692(5) -0.0621(5) 0.1039(4) 0.038(2) Uani 1 1 d . . .
H29A H 0.6188 -0.0851 0.0907 0.057 Uiso 1 1 calc R . .
H29B H 0.5609 -0.0303 0.0686 0.057 Uiso 1 1 calc R . .
H29C H 0.5284 -0.1004 0.1193 0.057 Uiso 1 1 calc R . .
C30 C 0.9033(4) 0.2189(5) 0.0447(4) 0.0420(18) Uani 1 1 d DU . .
C31 C 0.8766(7) 0.2049(9) -0.0093(5) 0.058(3) Uani 0.769(12) 1 d PDU A 1
H31A H 0.8365 0.2392 -0.0131 0.087 Uiso 0.769(12) 1 calc PR A 1
H31B H 0.8561 0.1541 -0.0028 0.087 Uiso 0.769(12) 1 calc PR A 1
H31C H 0.9197 0.2123 -0.0474 0.087 Uiso 0.769(12) 1 calc PR A 1
C32 C 0.9405(7) 0.2991(7) 0.0271(7) 0.062(3) Uani 0.769(12) 1 d PDU A 1
H32A H 0.9593 0.3121 0.0609 0.093 Uiso 0.769(12) 1 calc PR A 1
H32B H 0.9022 0.3341 0.0204 0.093 Uiso 0.769(12) 1 calc PR A 1
H32C H 0.9834 0.3011 -0.0111 0.093 Uiso 0.769(12) 1 calc PR A 1
C33 C 0.9636(7) 0.1666(8) 0.0514(6) 0.061(4) Uani 0.769(12) 1 d PDU A 1
H33A H 0.9805 0.1759 0.0871 0.092 Uiso 0.769(12) 1 calc PR A 1
H33B H 1.0071 0.1736 0.0137 0.092 Uiso 0.769(12) 1 calc PR A 1
H33C H 0.9428 0.1159 0.0580 0.092 Uiso 0.769(12) 1 calc PR A 1
C31X C 0.895(2) 0.1524(17) 0.0138(19) 0.060(6) Uani 0.231(12) 1 d PDU A 2
H31D H 0.8458 0.1532 0.0045 0.090 Uiso 0.231(12) 1 calc PR A 2
H31E H 0.8967 0.1075 0.0416 0.090 Uiso 0.231(12) 1 calc PR A 2
H31F H 0.9367 0.1532 -0.0249 0.090 Uiso 0.231(12) 1 calc PR A 2
C32X C 0.892(2) 0.2888(16) 0.0035(17) 0.056(6) Uani 0.231(12) 1 d PDU A 2
H32D H 0.8422 0.2855 -0.0038 0.084 Uiso 0.231(12) 1 calc PR A 2
H32E H 0.9326 0.2932 -0.0363 0.084 Uiso 0.231(12) 1 calc PR A 2
H32F H 0.8950 0.3321 0.0244 0.084 Uiso 0.231(12) 1 calc PR A 2
C33X C 0.9798(14) 0.219(2) 0.0559(18) 0.049(6) Uani 0.231(12) 1 d PDU A 2
H33D H 0.9860 0.2635 0.0750 0.073 Uiso 0.231(12) 1 calc PR A 2
H33E H 1.0200 0.2201 0.0163 0.073 Uiso 0.231(12) 1 calc PR A 2
H33F H 0.9835 0.1752 0.0838 0.073 Uiso 0.231(12) 1 calc PR A 2
C34 C 0.8223(5) 0.2596(5) 0.2720(4) 0.042(2) Uani 1 1 d . . .
C35 C 0.9077(5) 0.2775(7) 0.2559(5) 0.067(3) Uani 1 1 d . . .
H35A H 0.9228 0.3162 0.2203 0.100 Uiso 1 1 calc R . .
H35B H 0.9363 0.2332 0.2454 0.100 Uiso 1 1 calc R . .
H35C H 0.9191 0.2947 0.2916 0.100 Uiso 1 1 calc R . .
C36 C 0.7808(5) 0.3297(5) 0.2909(5) 0.055(3) Uani 1 1 d . . .
H36A H 0.7958 0.3456 0.3256 0.083 Uiso 1 1 calc R . .
H36B H 0.7254 0.3197 0.3037 0.083 Uiso 1 1 calc R . .
H36C H 0.7947 0.3688 0.2555 0.083 Uiso 1 1 calc R . .
C37 C 0.7995(6) 0.1974(6) 0.3255(4) 0.050(2) Uani 1 1 d . . .
H37A H 0.8258 0.1527 0.3126 0.075 Uiso 1 1 calc R . .
H37B H 0.7440 0.1878 0.3375 0.075 Uiso 1 1 calc R . .
H37C H 0.8139 0.2115 0.3610 0.075 Uiso 1 1 calc R . .
C38 C 0.4458(4) 0.2984(4) 0.3363(3) 0.0257(17) Uani 1 1 d . . .
C39 C 0.4505(4) 0.3726(4) 0.3460(3) 0.0276(18) Uani 1 1 d . . .
C40 C 0.3814(4) 0.4036(4) 0.3752(3) 0.0277(18) Uani 1 1 d . . .
H40 H 0.3827 0.4532 0.3836 0.033 Uiso 1 1 calc R . .
C41 C 0.3118(4) 0.3660(4) 0.3923(3) 0.0240(17) Uani 1 1 d . . .
C42 C 0.3101(4) 0.2943(4) 0.3791(3) 0.0258(17) Uani 1 1 d . . .
H42 H 0.2624 0.2680 0.3891 0.031 Uiso 1 1 calc R . .
C43 C 0.3768(4) 0.2601(4) 0.3516(3) 0.0236(17) Uani 1 1 d . . .
C44 C 0.3716(4) 0.1816(4) 0.3366(3) 0.0250(17) Uani 1 1 d . . .
H44A H 0.4079 0.1517 0.3533 0.030 Uiso 1 1 calc R . .
H44B H 0.3195 0.1608 0.3587 0.030 Uiso 1 1 calc R . .
C45 C 0.3740(4) 0.1043(4) 0.2526(4) 0.0248(17) Uani 1 1 d . . .
C46 C 0.3883(4) 0.1732(4) 0.2685(3) 0.0254(17) Uani 1 1 d . . .
C47 C 0.4175(4) 0.2296(4) 0.2207(4) 0.0267(18) Uani 1 1 d . . .
H47 H 0.4290 0.2765 0.2304 0.032 Uiso 1 1 calc R . .
C48 C 0.4306(4) 0.2191(4) 0.1588(3) 0.0298(18) Uani 1 1 d . . .
C49 C 0.4141(4) 0.1497(4) 0.1458(4) 0.0288(18) Uani 1 1 d . . .
H49 H 0.4233 0.1421 0.1036 0.035 Uiso 1 1 calc R . .
C50 C 0.3847(4) 0.0910(4) 0.1915(4) 0.0244(17) Uani 1 1 d . . .
C51 C 0.3680(4) 0.0167(4) 0.1748(4) 0.0256(17) Uani 1 1 d . . .
H51A H 0.3787 -0.0220 0.2054 0.031 Uiso 1 1 calc R . .
H51B H 0.4037 0.0108 0.1336 0.031 Uiso 1 1 calc R . .
C52 C 0.2294(4) -0.0334(4) 0.2234(4) 0.0301(19) Uani 1 1 d . . .
C53 C 0.2870(4) 0.0040(4) 0.1727(4) 0.0255(17) Uani 1 1 d . . .
C54 C 0.2691(4) 0.0273(4) 0.1183(4) 0.0305(19) Uani 1 1 d . . .
H54 H 0.3073 0.0525 0.0839 0.037 Uiso 1 1 calc R . .
C55 C 0.1963(4) 0.0147(4) 0.1126(4) 0.0315(19) Uani 1 1 d . . .
C56 C 0.1422(4) -0.0227(4) 0.1635(4) 0.0303(19) Uani 1 1 d . . .
H56 H 0.0927 -0.0322 0.1598 0.036 Uiso 1 1 calc R . .
C57 C 0.1560(4) -0.0467(4) 0.2190(4) 0.0296(18) Uani 1 1 d . . .
C58 C 0.5282(4) 0.4169(4) 0.3273(4) 0.0279(18) Uani 1 1 d . . .
C59 C 0.5156(5) 0.4989(4) 0.3348(5) 0.043(2) Uani 1 1 d . . .
H59A H 0.4890 0.5036 0.3783 0.064 Uiso 1 1 calc R . .
H59B H 0.4845 0.5194 0.3085 0.064 Uiso 1 1 calc R . .
H59C H 0.5652 0.5257 0.3223 0.064 Uiso 1 1 calc R . .
C60 C 0.5766(5) 0.3870(5) 0.3687(4) 0.038(2) Uani 1 1 d . . .
H60A H 0.5846 0.3345 0.3653 0.057 Uiso 1 1 calc R . .
H60B H 0.5502 0.3934 0.4119 0.057 Uiso 1 1 calc R . .
H60C H 0.6262 0.4140 0.3554 0.057 Uiso 1 1 calc R . .
C61 C 0.5708(5) 0.4149(5) 0.2583(4) 0.038(2) Uani 1 1 d . . .
H61A H 0.6158 0.4487 0.2460 0.057 Uiso 1 1 calc R . .
H61B H 0.5367 0.4301 0.2332 0.057 Uiso 1 1 calc R . .
H61C H 0.5871 0.3647 0.2518 0.057 Uiso 1 1 calc R . .
C62 C 0.2366(4) 0.4002(4) 0.4276(3) 0.0252(17) Uani 1 1 d . . .
C63 C 0.1743(5) 0.3907(5) 0.3967(4) 0.039(2) Uani 1 1 d . . .
H63A H 0.1266 0.4102 0.4211 0.059 Uiso 1 1 calc R . .
H63B H 0.1663 0.3382 0.3945 0.059 Uiso 1 1 calc R . .
H63C H 0.1898 0.4175 0.3546 0.059 Uiso 1 1 calc R . .
C64 C 0.2099(5) 0.3594(5) 0.4944(4) 0.040(2) Uani 1 1 d . . .
H64A H 0.1662 0.3841 0.5191 0.060 Uiso 1 1 calc R . .
H64B H 0.2519 0.3599 0.5131 0.060 Uiso 1 1 calc R . .
H64C H 0.1948 0.3083 0.4932 0.060 Uiso 1 1 calc R . .
C65 C 0.2474(5) 0.4824(4) 0.4318(4) 0.038(2) Uani 1 1 d . . .
H65A H 0.2687 0.5089 0.3899 0.056 Uiso 1 1 calc R . .
H65B H 0.2825 0.4885 0.4564 0.056 Uiso 1 1 calc R . .
H65C H 0.1978 0.5024 0.4517 0.056 Uiso 1 1 calc R . .
C66 C 0.4603(5) 0.2818(4) 0.1075(4) 0.036(2) Uani 1 1 d . . .
H66A H 0.5008 0.2645 0.0739 0.054 Uiso 1 1 calc R . .
H66B H 0.4810 0.3218 0.1238 0.054 Uiso 1 1 calc R . .
H66C H 0.4185 0.3000 0.0915 0.054 Uiso 1 1 calc R . .
C67 C 0.1809(5) 0.0374(5) 0.0498(4) 0.037(2) Uani 1 1 d . . .
C68 C 0.1958(7) 0.1206(5) 0.0308(5) 0.060(3) Uani 1 1 d . . .
H68A H 0.1641 0.1470 0.0636 0.090 Uiso 1 1 calc R . .
H68B H 0.1830 0.1351 -0.0080 0.090 Uiso 1 1 calc R . .
H68C H 0.2499 0.1329 0.0245 0.090 Uiso 1 1 calc R . .
C69 C 0.0974(5) 0.0191(6) 0.0517(4) 0.053(3) Uani 1 1 d . . .
H69A H 0.0623 0.0467 0.0817 0.079 Uiso 1 1 calc R . .
H69B H 0.0862 -0.0339 0.0642 0.079 Uiso 1 1 calc R . .
H69C H 0.0911 0.0329 0.0104 0.079 Uiso 1 1 calc R . .
C70 C 0.2353(5) -0.0045(6) 0.0005(4) 0.054(3) Uani 1 1 d . . .
H70A H 0.2288 0.0118 -0.0403 0.081 Uiso 1 1 calc R . .
H70B H 0.2233 -0.0576 0.0113 0.081 Uiso 1 1 calc R . .
H70C H 0.2884 0.0056 -0.0006 0.081 Uiso 1 1 calc R . .
C71 C 0.0946(4) -0.0908(4) 0.2742(4) 0.035(2) Uani 1 1 d . . .
C72 C 0.1222(6) -0.1684(5) 0.2855(5) 0.051(3) Uani 1 1 d . . .
H72A H 0.1335 -0.1912 0.2472 0.077 Uiso 1 1 calc R . .
H72B H 0.0823 -0.1979 0.3182 0.077 Uiso 1 1 calc R . .
H72C H 0.1687 -0.1659 0.2986 0.077 Uiso 1 1 calc R . .
C73 C 0.0186(5) -0.0988(6) 0.2582(5) 0.059(3) Uani 1 1 d . . .
H73A H 0.0271 -0.1255 0.2220 0.088 Uiso 1 1 calc R . .
H73B H 0.0000 -0.0497 0.2488 0.088 Uiso 1 1 calc R . .
H73C H -0.0195 -0.1262 0.2937 0.088 Uiso 1 1 calc R . .
C74 C 0.0773(5) -0.0483(7) 0.3317(4) 0.056(3) Uani 1 1 d . . .
H74A H 0.0364 -0.0747 0.3657 0.085 Uiso 1 1 calc R . .
H74B H 0.0611 0.0014 0.3209 0.085 Uiso 1 1 calc R . .
H74C H 0.1236 -0.0447 0.3449 0.085 Uiso 1 1 calc R . .
V3 V 0.10548(7) 0.46180(7) 0.18591(6) 0.0290(4) Uani 1 1 d . . .
V4 V -0.12681(7) 0.72956(7) 0.17602(6) 0.0254(3) Uani 1 1 d . . .
O9 O 0.1106(3) 0.3808(3) 0.2345(3) 0.0317(13) Uani 1 1 d . . .
O10 O 0.0098(3) 0.4881(3) 0.2069(2) 0.0311(13) Uani 1 1 d . . .
O11 O -0.1994(3) 0.6583(3) 0.1931(2) 0.0277(12) Uani 1 1 d . . .
O12 O -0.1627(3) 0.8029(3) 0.2184(2) 0.0297(12) Uani 1 1 d . . .
O13 O -0.0449(3) 0.6996(3) 0.1973(2) 0.0283(12) Uani 1 1 d . . .
O14 O 0.1703(3) 0.5296(3) 0.1944(2) 0.0281(12) Uani 1 1 d . . .
O15 O 0.1263(3) 0.4452(3) 0.1163(3) 0.0409(14) Uani 1 1 d . . .
O16 O -0.1012(3) 0.7579(3) 0.1039(2) 0.0340(13) Uani 1 1 d . . .
C75 C 0.0752(4) 0.3364(4) 0.2891(4) 0.0262(18) Uani 1 1 d . . .
C76 C 0.0917(4) 0.2612(4) 0.2929(4) 0.0301(19) Uani 1 1 d . . .
C77 C 0.0545(4) 0.2182(4) 0.3498(4) 0.0329(19) Uani 1 1 d . . .
H77 H 0.0638 0.1670 0.3544 0.040 Uiso 1 1 calc R . .
C78 C 0.0047(4) 0.2474(4) 0.3996(4) 0.0302(19) Uani 1 1 d . . .
C79 C -0.0091(4) 0.3217(4) 0.3924(4) 0.0309(19) Uani 1 1 d . . .
H79 H -0.0437 0.3420 0.4258 0.037 Uiso 1 1 calc R . .
C80 C 0.0260(4) 0.3682(4) 0.3379(4) 0.0293(19) Uani 1 1 d . . .
C81 C 0.0137(4) 0.4492(4) 0.3344(4) 0.0284(18) Uani 1 1 d . . .
H81A H 0.0592 0.4751 0.3039 0.034 Uiso 1 1 calc R . .
H81B H 0.0103 0.4647 0.3754 0.034 Uiso 1 1 calc R . .
C82 C -0.0559(4) 0.4927(4) 0.2541(4) 0.0243(17) Uani 1 1 d . . .
C83 C -0.0573(4) 0.4747(4) 0.3162(4) 0.0275(18) Uani 1 1 d . . .
C84 C -0.1278(5) 0.4811(4) 0.3611(4) 0.0299(18) Uani 1 1 d . . .
H84 H -0.1310 0.4688 0.4037 0.036 Uiso 1 1 calc R . .
C85 C -0.1920(4) 0.5044(4) 0.3461(4) 0.0270(18) Uani 1 1 d . . .
C86 C -0.1876(4) 0.5209(4) 0.2834(4) 0.0253(17) Uani 1 1 d . . .
H86 H -0.2323 0.5358 0.2727 0.030 Uiso 1 1 calc R . .
C87 C -0.1205(4) 0.5163(4) 0.2364(3) 0.0231(17) Uani 1 1 d . . .
C88 C -0.1123(4) 0.5327(4) 0.1671(3) 0.0246(17) Uani 1 1 d . . .
H88A H -0.0782 0.5771 0.1500 0.030 Uiso 1 1 calc R . .
H88B H -0.0867 0.4910 0.1463 0.030 Uiso 1 1 calc R . .
C89 C -0.2280(4) 0.6082(4) 0.1642(3) 0.0251(17) Uani 1 1 d . . .
C90 C -0.1861(4) 0.5453(4) 0.1505(3) 0.0254(17) Uani 1 1 d . . .
C91 C -0.2122(4) 0.4949(4) 0.1201(3) 0.0253(17) Uani 1 1 d . . .
H91 H -0.1828 0.4531 0.1095 0.030 Uiso 1 1 calc R . .
C92 C -0.2807(4) 0.5033(4) 0.1045(3) 0.0259(17) Uani 1 1 d . . .
C93 C -0.3220(4) 0.5648(4) 0.1217(3) 0.0254(17) Uani 1 1 d . . .
H93 H -0.3692 0.5710 0.1124 0.030 Uiso 1 1 calc R . .
C94 C -0.2978(4) 0.6185(4) 0.1522(4) 0.0246(17) Uani 1 1 d . . .
C95 C 0.1490(4) 0.2274(4) 0.2400(4) 0.035(2) Uani 1 1 d . . .
C96 C 0.1564(6) 0.1446(5) 0.2566(5) 0.065(3) Uani 1 1 d . . .
H96A H 0.1933 0.1253 0.2217 0.098 Uiso 1 1 calc R . .
H96B H 0.1064 0.1193 0.2650 0.098 Uiso 1 1 calc R . .
H96C H 0.1741 0.1361 0.2935 0.098 Uiso 1 1 calc R . .
C97 C 0.1212(6) 0.2374(6) 0.1813(5) 0.060(3) Uani 1 1 d . . .
H97A H 0.1135 0.2898 0.1704 0.089 Uiso 1 1 calc R . .
H97B H 0.0728 0.2093 0.1897 0.089 Uiso 1 1 calc R . .
H97C H 0.1597 0.2194 0.1468 0.089 Uiso 1 1 calc R . .
C98 C 0.2278(5) 0.2646(5) 0.2265(5) 0.056(3) Uani 1 1 d . . .
H98A H 0.2236 0.3182 0.2204 0.084 Uiso 1 1 calc R . .
H98B H 0.2624 0.2486 0.1888 0.084 Uiso 1 1 calc R . .
H98C H 0.2482 0.2508 0.2616 0.084 Uiso 1 1 calc R . .
C99 C -0.0308(5) 0.1990(5) 0.4623(4) 0.044(2) Uani 1 1 d . . .
C100 C -0.1181(6) 0.2046(8) 0.4813(6) 0.088(4) Uani 1 1 d . . .
H10A H -0.1386 0.1817 0.4523 0.131 Uiso 1 1 calc R . .
H10B H -0.1312 0.2566 0.4803 0.131 Uiso 1 1 calc R . .
H10C H -0.1401 0.1791 0.5234 0.131 Uiso 1 1 calc R . .
C101 C -0.0035(7) 0.2296(6) 0.5127(5) 0.064(3) Uani 1 1 d . . .
H10D H -0.0305 0.2028 0.5534 0.096 Uiso 1 1 calc R . .
H10E H -0.0143 0.2821 0.5126 0.096 Uiso 1 1 calc R . .
H10F H 0.0517 0.2233 0.5043 0.096 Uiso 1 1 calc R . .
C102 C -0.0114(7) 0.1188(5) 0.4616(5) 0.061(3) Uani 1 1 d . . .
H10G H -0.0297 0.0985 0.4301 0.091 Uiso 1 1 calc R . .
H10H H -0.0362 0.0913 0.5025 0.091 Uiso 1 1 calc R . .
H10I H 0.0441 0.1144 0.4516 0.091 Uiso 1 1 calc R . .
C103 C -0.2660(5) 0.5118(5) 0.3963(4) 0.039(2) Uani 1 1 d . . .
H10J H -0.2832 0.4635 0.4203 0.058 Uiso 1 1 calc R . .
H10K H -0.3051 0.5307 0.3772 0.058 Uiso 1 1 calc R . .
H10L H -0.2577 0.5462 0.4239 0.058 Uiso 1 1 calc R . .
C104 C -0.3042(4) 0.4483(4) 0.0668(3) 0.0271(18) Uani 1 1 d . . .
C105 C -0.3080(6) 0.3698(4) 0.1004(4) 0.045(2) Uani 1 1 d . . .
H10M H -0.2570 0.3566 0.1031 0.067 Uiso 1 1 calc R . .
H10N H -0.3257 0.3353 0.0772 0.067 Uiso 1 1 calc R . .
H10O H -0.3437 0.3673 0.1423 0.067 Uiso 1 1 calc R . .
C106 C -0.3825(4) 0.4646(5) 0.0571(4) 0.037(2) Uani 1 1 d . . .
H10P H -0.4212 0.4638 0.0975 0.055 Uiso 1 1 calc R . .
H10Q H -0.3963 0.4271 0.0344 0.055 Uiso 1 1 calc R . .
H10R H -0.3800 0.5134 0.0331 0.055 Uiso 1 1 calc R . .
C107 C -0.2453(5) 0.4519(5) 0.0027(4) 0.037(2) Uani 1 1 d . . .
H10S H -0.2436 0.5014 -0.0199 0.056 Uiso 1 1 calc R . .
H10T H -0.2598 0.4156 -0.0206 0.056 Uiso 1 1 calc R . .
H10U H -0.1947 0.4411 0.0076 0.056 Uiso 1 1 calc R . .
C108 C -0.3485(4) 0.6865(4) 0.1708(4) 0.0301(18) Uani 1 1 d . . .
C109 C -0.4277(4) 0.6763(5) 0.1648(5) 0.040(2) Uani 1 1 d . . .
H10V H -0.4501 0.6285 0.1871 0.060 Uiso 1 1 calc R . .
H10W H -0.4248 0.6781 0.1208 0.060 Uiso 1 1 calc R . .
H10$ H -0.4598 0.7158 0.1825 0.060 Uiso 1 1 calc R . .
C110 C -0.3102(5) 0.7559(4) 0.1287(4) 0.038(2) Uani 1 1 d . . .
H11A H -0.3400 0.7987 0.1417 0.057 Uiso 1 1 calc R . .
H11B H -0.3076 0.7509 0.0857 0.057 Uiso 1 1 calc R . .
H11C H -0.2583 0.7625 0.1319 0.057 Uiso 1 1 calc R . .
C111 C -0.3594(5) 0.6951(5) 0.2392(4) 0.041(2) Uani 1 1 d . . .
H11D H -0.3929 0.7362 0.2507 0.061 Uiso 1 1 calc R . .
H11E H -0.3096 0.7052 0.2452 0.061 Uiso 1 1 calc R . .
H11F H -0.3828 0.6496 0.2653 0.061 Uiso 1 1 calc R . .
C112 C -0.1677(4) 0.8330(4) 0.2722(4) 0.0255(17) Uani 1 1 d . . .
C113 C -0.1839(4) 0.9080(4) 0.2725(4) 0.0263(18) Uani 1 1 d . . .
C114 C -0.1948(4) 0.9344(4) 0.3293(4) 0.0313(19) Uani 1 1 d . . .
H114 H -0.2073 0.9846 0.3317 0.038 Uiso 1 1 calc R . .
C115 C -0.1885(4) 0.8920(4) 0.3828(4) 0.0276(18) Uani 1 1 d . B .
C116 C -0.1700(4) 0.8181(4) 0.3786(4) 0.0295(18) Uani 1 1 d . . .
H116 H -0.1625 0.7887 0.4137 0.035 Uiso 1 1 calc R . .
C117 C -0.1621(4) 0.7866(4) 0.3242(4) 0.0274(18) Uani 1 1 d . . .
C118 C -0.1456(4) 0.7056(4) 0.3232(4) 0.0278(18) Uani 1 1 d . . .
H11G H -0.1731 0.6793 0.3646 0.033 Uiso 1 1 calc R . .
H11H H -0.1681 0.6872 0.2928 0.033 Uiso 1 1 calc R . .
C119 C -0.0170(4) 0.6819(4) 0.2474(4) 0.0263(18) Uani 1 1 d . . .
C120 C -0.0631(4) 0.6837(4) 0.3077(4) 0.0271(18) Uani 1 1 d . . .
C121 C -0.0291(4) 0.6633(4) 0.3547(3) 0.0243(17) Uani 1 1 d . . .
H121 H -0.0587 0.6652 0.3965 0.029 Uiso 1 1 calc R . .
C122 C 0.0458(4) 0.6405(4) 0.3438(4) 0.0247(17) Uani 1 1 d . . .
C123 C 0.0901(4) 0.6411(4) 0.2812(4) 0.0260(17) Uani 1 1 d . . .
H123 H 0.1420 0.6275 0.2721 0.031 Uiso 1 1 calc R . .
C124 C 0.0591(4) 0.6610(4) 0.2330(3) 0.0229(17) Uani 1 1 d . . .
C125 C 0.1041(4) 0.6624(4) 0.1645(4) 0.0275(18) Uani 1 1 d . . .
H12A H 0.0834 0.6220 0.1479 0.033 Uiso 1 1 calc R . .
H12B H 0.0947 0.7094 0.1417 0.033 Uiso 1 1 calc R . .
C126 C 0.2205(4) 0.5878(4) 0.1652(3) 0.0221(16) Uani 1 1 d . . .
C127 C 0.1888(4) 0.6547(4) 0.1507(3) 0.0238(17) Uani 1 1 d . . .
C128 C 0.2383(4) 0.7150(4) 0.1224(3) 0.0267(17) Uani 1 1 d . . .
H128 H 0.2171 0.7606 0.1123 0.032 Uiso 1 1 calc R . .
C129 C 0.3169(4) 0.7114(4) 0.1084(3) 0.0244(17) Uani 1 1 d . . .
C130 C 0.3451(4) 0.6442(4) 0.1254(3) 0.0256(17) Uani 1 1 d . . .
H130 H 0.3989 0.6411 0.1172 0.031 Uiso 1 1 calc R . .
C131 C 0.3001(4) 0.5811(4) 0.1537(3) 0.0213(16) Uani 1 1 d . . .
C132 C -0.1943(5) 0.9573(4) 0.2159(4) 0.038(2) Uani 1 1 d . . .
C133 C -0.2630(5) 0.9290(5) 0.1985(5) 0.053(3) Uani 1 1 d . . .
H13A H -0.2524 0.8804 0.1845 0.079 Uiso 1 1 calc R . .
H13B H -0.2722 0.9634 0.1650 0.079 Uiso 1 1 calc R . .
H13C H -0.3084 0.9249 0.2349 0.079 Uiso 1 1 calc R . .
C134 C -0.2096(8) 1.0379(5) 0.2288(5) 0.070(4) Uani 1 1 d . . .
H13D H -0.2543 1.0387 0.2653 0.104 Uiso 1 1 calc R . .
H13E H -0.2194 1.0666 0.1927 0.104 Uiso 1 1 calc R . .
H13F H -0.1648 1.0594 0.2367 0.104 Uiso 1 1 calc R . .
C135 C -0.1202(6) 0.9591(5) 0.1612(4) 0.048(2) Uani 1 1 d . . .
H13G H -0.0765 0.9732 0.1747 0.071 Uiso 1 1 calc R . .
H13H H -0.1244 0.9951 0.1267 0.071 Uiso 1 1 calc R . .
H13I H -0.1127 0.9101 0.1475 0.071 Uiso 1 1 calc R . .
C136 C -0.2061(6) 0.9254(5) 0.4440(4) 0.049(2) Uani 1 1 d DU . .
C137 C -0.2863(7) 0.9583(8) 0.4564(7) 0.067(3) Uani 0.747(10) 1 d PDU B 1
H13J H -0.3244 0.9192 0.4597 0.100 Uiso 0.747(10) 1 calc PR B 1
H13K H -0.2865 0.9963 0.4220 0.100 Uiso 0.747(10) 1 calc PR B 1
H13L H -0.2987 0.9803 0.4952 0.100 Uiso 0.747(10) 1 calc PR B 1
C138 C -0.1493(9) 0.9875(7) 0.4391(6) 0.064(4) Uani 0.747(10) 1 d PDU B 1
H13M H -0.1614 1.0081 0.4786 0.096 Uiso 0.747(10) 1 calc PR B 1
H13N H -0.1520 1.0261 0.4059 0.096 Uiso 0.747(10) 1 calc PR B 1
H13O H -0.0975 0.9686 0.4296 0.096 Uiso 0.747(10) 1 calc PR B 1
C139 C -0.2118(9) 0.8698(7) 0.4998(5) 0.054(3) Uani 0.747(10) 1 d PDU B 1
H13P H -0.2489 0.8303 0.5017 0.082 Uiso 0.747(10) 1 calc PR B 1
H13Q H -0.2286 0.8940 0.5375 0.082 Uiso 0.747(10) 1 calc PR B 1
H13R H -0.1616 0.8490 0.4966 0.082 Uiso 0.747(10) 1 calc PR B 1
C237 C -0.216(2) 1.0071(10) 0.4385(17) 0.056(5) Uani 0.253(10) 1 d PDU B 2
H23D H -0.2269 1.0236 0.4796 0.084 Uiso 0.253(10) 1 calc PR B 2
H23E H -0.2594 1.0187 0.4218 0.084 Uiso 0.253(10) 1 calc PR B 2
H23F H -0.1697 1.0324 0.4105 0.084 Uiso 0.253(10) 1 calc PR B 2
C238 C -0.1317(15) 0.9129(19) 0.4630(17) 0.057(5) Uani 0.253(10) 1 d PDU B 2
H23G H -0.1222 0.8601 0.4675 0.085 Uiso 0.253(10) 1 calc PR B 2
H23H H -0.1372 0.9318 0.5026 0.085 Uiso 0.253(10) 1 calc PR B 2
H23I H -0.0885 0.9390 0.4309 0.085 Uiso 0.253(10) 1 calc PR B 2
C239 C -0.2703(17) 0.8837(19) 0.4935(15) 0.061(6) Uani 0.253(10) 1 d PDU B 2
H23J H -0.2605 0.8309 0.4958 0.091 Uiso 0.253(10) 1 calc PR B 2
H23K H -0.3184 0.8923 0.4833 0.091 Uiso 0.253(10) 1 calc PR B 2
H23L H -0.2740 0.9006 0.5336 0.091 Uiso 0.253(10) 1 calc PR B 2
C140 C 0.0800(5) 0.6162(5) 0.3947(4) 0.040(2) Uani 1 1 d . . .
H14C H 0.1011 0.6593 0.4069 0.060 Uiso 1 1 calc R . .
H14D H 0.1209 0.5822 0.3803 0.060 Uiso 1 1 calc R . .
H14E H 0.0404 0.5912 0.4306 0.060 Uiso 1 1 calc R . .
C141 C 0.3683(4) 0.7783(4) 0.0730(3) 0.0253(17) Uani 1 1 d . . .
C142 C 0.4524(4) 0.7662(4) 0.0669(4) 0.034(2) Uani 1 1 d . . .
H14F H 0.4694 0.7245 0.0436 0.052 Uiso 1 1 calc R . .
H14G H 0.4593 0.7557 0.1083 0.052 Uiso 1 1 calc R . .
H14H H 0.4828 0.8107 0.0447 0.052 Uiso 1 1 calc R . .
C143 C 0.3589(5) 0.7920(5) 0.0082(4) 0.036(2) Uani 1 1 d . . .
H14I H 0.3912 0.8348 -0.0153 0.054 Uiso 1 1 calc R . .
H14J H 0.3053 0.8014 0.0112 0.054 Uiso 1 1 calc R . .
H14K H 0.3744 0.7485 -0.0131 0.054 Uiso 1 1 calc R . .
C144 C 0.3446(5) 0.8478(4) 0.1052(4) 0.036(2) Uani 1 1 d . . .
H14L H 0.3762 0.8904 0.0804 0.054 Uiso 1 1 calc R . .
H14M H 0.3518 0.8405 0.1466 0.054 Uiso 1 1 calc R . .
H14N H 0.2906 0.8567 0.1091 0.054 Uiso 1 1 calc R . .
C145 C 0.3364(5) 0.5072(4) 0.1716(4) 0.0313(19) Uani 1 1 d . . .
C146 C 0.2983(5) 0.4788(4) 0.2407(4) 0.038(2) Uani 1 1 d . . .
H14O H 0.3246 0.4355 0.2529 0.057 Uiso 1 1 calc R . .
H14P H 0.2444 0.4653 0.2471 0.057 Uiso 1 1 calc R . .
H14Q H 0.3016 0.5176 0.2662 0.057 Uiso 1 1 calc R . .
C147 C 0.3238(5) 0.4507(4) 0.1304(4) 0.035(2) Uani 1 1 d . . .
H14R H 0.3560 0.4648 0.0877 0.053 Uiso 1 1 calc R . .
H14S H 0.2699 0.4493 0.1313 0.053 Uiso 1 1 calc R . .
H14T H 0.3375 0.4018 0.1460 0.053 Uiso 1 1 calc R . .
C148 C 0.4182(5) 0.5181(4) 0.1628(5) 0.045(2) Uani 1 1 d . . .
H14U H 0.4385 0.4724 0.1781 0.068 Uiso 1 1 calc R . .
H14V H 0.4263 0.5578 0.1859 0.068 Uiso 1 1 calc R . .
H14W H 0.4447 0.5314 0.1185 0.068 Uiso 1 1 calc R . .
C149 C 0.6661(6) 0.1797(7) 0.4948(5) 0.068(3) Uani 1 1 d . . .
H14$ H 0.6210 0.1685 0.5310 0.103 Uiso 1 1 calc R . .
H14 H 0.7106 0.1561 0.5036 0.103 Uiso 1 1 calc R . .
H140 H 0.6569 0.1610 0.4588 0.103 Uiso 1 1 calc R . .
C150 C 0.6804(7) 0.2581(9) 0.4817(5) 0.073(3) Uani 1 1 d . . .
N1 N 0.6905(8) 0.3206(8) 0.4717(6) 0.111(4) Uani 1 1 d . . .
C151 C 0.1758(7) 0.3323(6) 0.0084(5) 0.062(3) Uani 1 1 d . . .
H15A H 0.1574 0.2856 -0.0003 0.093 Uiso 1 1 calc R . .
H15B H 0.1816 0.3699 -0.0275 0.093 Uiso 1 1 calc R . .
H15C H 0.1389 0.3481 0.0449 0.093 Uiso 1 1 calc R . .
C152 C 0.2490(9) 0.3222(7) 0.0202(5) 0.069(3) Uani 1 1 d . . .
N2 N 0.3079(8) 0.3127(7) 0.0294(5) 0.097(4) Uani 1 1 d . . .

loop_
_atom_site_aniso_label
_atom_site_aniso_U_11
_atom_site_aniso_U_22
_atom_site_aniso_U_33
_atom_site_aniso_U_23
_atom_site_aniso_U_13
_atom_site_aniso_U_12
V1 0.0260(7) 0.0232(7) 0.0335(8) -0.0026(6) -0.0091(6) -0.0013(6)
V2 0.0281(7) 0.0249(7) 0.0321(8) -0.0056(6) -0.0082(6) 0.0002(6)
O1 0.026(3) 0.021(3) 0.036(3) 0.000(2) -0.013(2) 0.004(2)
O2 0.030(3) 0.022(3) 0.037(3) -0.006(2) -0.013(2) 0.005(2)
O3 0.023(3) 0.031(3) 0.037(3) -0.010(2) -0.008(3) -0.001(2)
O4 0.023(3) 0.027(3) 0.028(3) -0.009(2) -0.002(2) 0.001(2)
O5 0.032(3) 0.021(3) 0.037(3) -0.001(2) -0.011(3) 0.001(2)
O6 0.025(3) 0.026(3) 0.040(3) -0.003(2) -0.012(3) 0.000(2)
O7 0.043(3) 0.037(3) 0.033(3) -0.002(3) -0.002(3) -0.006(3)
O8 0.052(4) 0.040(3) 0.035(3) -0.003(3) -0.015(3) -0.008(3)
C1 0.030(4) 0.024(4) 0.019(4) -0.002(3) -0.005(3) -0.001(3)
C2 0.027(4) 0.022(4) 0.019(4) -0.003(3) 0.000(3) -0.002(3)
C3 0.029(4) 0.023(4) 0.023(4) -0.003(3) -0.008(3) -0.001(3)
C4 0.029(4) 0.027(4) 0.022(4) -0.003(3) -0.005(3) -0.004(3)
C5 0.023(4) 0.035(5) 0.027(4) -0.001(4) -0.002(3) -0.003(3)
C6 0.030(4) 0.020(4) 0.024(4) -0.002(3) -0.004(3) 0.000(3)
C7 0.028(4) 0.021(4) 0.032(5) -0.005(3) -0.007(4) -0.001(3)
C8 0.025(4) 0.026(4) 0.030(5) -0.008(4) -0.011(3) -0.002(3)
C9 0.023(4) 0.024(4) 0.030(4) -0.002(3) -0.009(3) -0.003(3)
C10 0.023(4) 0.022(4) 0.034(5) 0.001(4) -0.004(3) -0.002(3)
C11 0.018(4) 0.033(4) 0.043(5) -0.007(4) -0.016(4) 0.003(3)
C12 0.018(4) 0.027(4) 0.037(5) -0.004(4) -0.006(3) -0.006(3)
C13 0.013(4) 0.020(4) 0.032(5) 0.004(3) -0.006(3) 0.005(3)
C14 0.023(4) 0.019(4) 0.036(5) -0.005(3) -0.009(3) 0.003(3)
C15 0.019(4) 0.016(4) 0.035(5) 0.001(3) -0.002(4) 0.005(3)
C16 0.024(4) 0.019(4) 0.030(5) 0.000(3) -0.005(4) -0.003(3)
C17 0.025(4) 0.034(4) 0.029(5) -0.006(4) -0.010(4) -0.007(3)
C18 0.026(4) 0.028(4) 0.033(5) 0.001(4) -0.008(4) 0.004(3)
C19 0.015(4) 0.033(4) 0.038(5) -0.006(4) -0.004(4) 0.001(3)
C20 0.025(4) 0.023(4) 0.045(5) -0.009(4) -0.012(4) 0.001(3)
C21 0.036(5) 0.021(4) 0.032(5) 0.001(3) -0.017(4) 0.007(3)
C22 0.062(6) 0.025(5) 0.074(7) -0.005(4) -0.045(6) -0.005(4)
C23 0.034(5) 0.041(5) 0.050(6) -0.003(4) -0.020(4) -0.013(4)
C24 0.046(5) 0.031(5) 0.041(5) -0.011(4) -0.013(4) 0.001(4)
C25 0.022(4) 0.034(4) 0.028(4) -0.005(4) -0.005(3) 0.005(3)
C26 0.039(5) 0.047(5) 0.039(5) -0.002(4) -0.013(4) 0.003(4)
C27 0.039(5) 0.039(5) 0.025(5) 0.000(4) -0.013(4) -0.002(4)
C28 0.047(5) 0.028(4) 0.049(6) -0.003(4) -0.022(4) 0.007(4)
C29 0.040(5) 0.033(5) 0.039(5) -0.013(4) -0.008(4) -0.004(4)
C30 0.027(4) 0.056(5) 0.038(4) -0.004(4) -0.001(3) 0.005(3)
C31 0.048(7) 0.085(8) 0.032(6) 0.001(6) -0.003(5) 0.000(6)
C32 0.040(7) 0.063(5) 0.064(8) 0.001(6) 0.012(6) -0.008(5)
C33 0.048(7) 0.080(7) 0.047(7) -0.005(7) -0.001(5) 0.032(6)
C31X 0.050(13) 0.076(9) 0.043(13) -0.017(9) 0.007(11) -0.007(12)
C32X 0.040(11) 0.077(9) 0.038(11) 0.010(8) 0.001(9) 0.011(10)
C33X 0.023(9) 0.076(14) 0.042(12) -0.012(12) 0.001(9) 0.017(10)
C34 0.029(5) 0.056(6) 0.049(6) -0.021(5) -0.015(4) 0.004(4)
C35 0.042(6) 0.108(9) 0.063(7) -0.040(7) -0.023(5) -0.004(6)
C36 0.041(5) 0.043(5) 0.088(8) -0.041(5) -0.013(5) -0.004(4)
C37 0.053(6) 0.067(7) 0.038(5) -0.011(5) -0.023(5) 0.020(5)
C38 0.023(4) 0.028(4) 0.025(4) -0.004(3) -0.003(3) -0.002(3)
C39 0.022(4) 0.032(4) 0.024(4) -0.003(3) 0.000(3) -0.001(3)
C40 0.039(5) 0.023(4) 0.024(4) -0.007(3) -0.013(4) 0.002(4)
C41 0.022(4) 0.030(4) 0.022(4) 0.000(3) -0.011(3) 0.005(3)
C42 0.016(4) 0.034(4) 0.029(4) -0.010(3) -0.008(3) -0.004(3)
C43 0.021(4) 0.030(4) 0.019(4) -0.005(3) -0.005(3) -0.003(3)
C44 0.020(4) 0.022(4) 0.030(4) -0.006(3) -0.002(3) -0.001(3)
C45 0.016(4) 0.022(4) 0.036(5) -0.005(3) -0.006(3) -0.003(3)
C46 0.012(4) 0.036(4) 0.027(4) -0.008(4) -0.002(3) 0.001(3)
C47 0.023(4) 0.018(4) 0.044(5) -0.008(4) -0.015(4) -0.001(3)
C48 0.021(4) 0.043(5) 0.023(4) -0.005(4) -0.002(3) 0.001(4)
C49 0.019(4) 0.031(4) 0.037(5) -0.002(4) -0.011(4) -0.002(3)
C50 0.012(4) 0.028(4) 0.032(5) -0.012(3) -0.002(3) 0.003(3)
C51 0.026(4) 0.023(4) 0.025(4) -0.008(3) -0.002(3) 0.004(3)
C52 0.025(4) 0.028(4) 0.042(5) -0.008(4) -0.016(4) 0.002(3)
C53 0.035(4) 0.015(4) 0.029(4) -0.010(3) -0.011(4) 0.000(3)
C54 0.025(4) 0.030(4) 0.033(5) -0.009(4) 0.001(4) 0.001(3)
C55 0.028(4) 0.034(4) 0.035(5) -0.006(4) -0.012(4) 0.005(4)
C56 0.022(4) 0.027(4) 0.045(5) -0.004(4) -0.017(4) 0.002(3)
C57 0.036(5) 0.021(4) 0.034(5) -0.001(3) -0.013(4) 0.000(3)
C58 0.026(4) 0.019(4) 0.034(5) 0.000(3) -0.004(4) -0.004(3)
C59 0.032(5) 0.025(4) 0.068(7) -0.014(4) -0.006(4) -0.002(4)
C60 0.030(5) 0.049(5) 0.037(5) -0.014(4) -0.007(4) 0.004(4)
C61 0.027(4) 0.039(5) 0.041(5) -0.005(4) -0.001(4) -0.003(4)
C62 0.019(4) 0.030(4) 0.024(4) -0.005(3) -0.001(3) 0.003(3)
C63 0.029(5) 0.047(5) 0.041(5) -0.005(4) -0.010(4) 0.008(4)
C64 0.043(5) 0.040(5) 0.032(5) 0.003(4) -0.006(4) 0.009(4)
C65 0.035(5) 0.036(5) 0.040(5) -0.005(4) -0.008(4) 0.005(4)
C66 0.036(5) 0.031(5) 0.037(5) -0.008(4) -0.004(4) 0.002(4)
C67 0.040(5) 0.037(5) 0.034(5) 0.000(4) -0.013(4) -0.002(4)
C68 0.087(8) 0.051(6) 0.050(6) 0.007(5) -0.036(6) -0.002(6)
C69 0.041(5) 0.077(7) 0.042(6) 0.001(5) -0.018(5) 0.013(5)
C70 0.046(6) 0.084(8) 0.033(5) -0.021(5) -0.007(4) -0.010(5)
C71 0.028(4) 0.026(4) 0.051(6) 0.009(4) -0.016(4) -0.007(4)
C72 0.051(6) 0.038(5) 0.060(7) 0.008(5) -0.015(5) -0.012(5)
C73 0.027(5) 0.075(7) 0.070(7) 0.022(6) -0.019(5) -0.027(5)
C74 0.020(4) 0.125(9) 0.016(5) -0.004(5) 0.006(4) -0.013(5)
V3 0.0246(7) 0.0268(7) 0.0347(8) -0.0030(6) -0.0076(6) 0.0012(6)
V4 0.0223(7) 0.0251(7) 0.0294(8) -0.0060(6) -0.0075(6) 0.0040(5)
O9 0.023(3) 0.026(3) 0.042(3) 0.001(3) -0.005(2) 0.004(2)
O10 0.022(3) 0.036(3) 0.037(3) -0.002(2) -0.011(3) 0.005(2)
O11 0.027(3) 0.029(3) 0.030(3) -0.007(2) -0.011(2) 0.003(2)
O12 0.032(3) 0.022(3) 0.039(3) -0.008(2) -0.015(3) 0.007(2)
O13 0.021(3) 0.034(3) 0.030(3) -0.007(2) -0.006(2) 0.003(2)
O14 0.021(3) 0.025(3) 0.033(3) 0.001(2) -0.001(2) 0.000(2)
O15 0.039(3) 0.052(4) 0.032(3) -0.009(3) -0.010(3) 0.011(3)
O16 0.034(3) 0.041(3) 0.026(3) -0.001(3) -0.009(2) 0.009(3)
C75 0.022(4) 0.026(4) 0.036(5) -0.001(4) -0.019(4) -0.002(3)
C76 0.032(4) 0.023(4) 0.041(5) -0.006(4) -0.018(4) 0.002(3)
C77 0.035(5) 0.024(4) 0.035(5) -0.004(4) -0.003(4) -0.003(4)
C78 0.028(4) 0.036(5) 0.028(5) -0.001(4) -0.012(4) -0.003(4)
C79 0.029(4) 0.036(5) 0.031(5) -0.008(4) -0.011(4) 0.001(4)
C80 0.024(4) 0.040(5) 0.033(5) -0.009(4) -0.020(4) 0.004(4)
C81 0.030(4) 0.026(4) 0.033(5) -0.008(3) -0.013(4) 0.004(3)
C82 0.016(4) 0.021(4) 0.034(5) -0.005(3) -0.004(3) 0.000(3)
C83 0.029(4) 0.023(4) 0.037(5) -0.008(3) -0.017(4) 0.003(3)
C84 0.040(5) 0.022(4) 0.030(5) -0.007(3) -0.013(4) 0.004(4)
C85 0.026(4) 0.021(4) 0.035(5) -0.004(3) -0.011(4) -0.001(3)
C86 0.020(4) 0.025(4) 0.037(5) -0.007(3) -0.017(4) 0.006(3)
C87 0.016(4) 0.023(4) 0.032(4) -0.008(3) -0.008(3) 0.000(3)
C88 0.016(4) 0.029(4) 0.031(4) -0.007(3) -0.008(3) 0.008(3)
C89 0.028(4) 0.028(4) 0.021(4) -0.001(3) -0.012(3) -0.002(3)
C90 0.025(4) 0.030(4) 0.018(4) 0.003(3) -0.003(3) 0.002(3)
C91 0.030(4) 0.018(4) 0.029(4) -0.006(3) -0.009(4) 0.007(3)
C92 0.027(4) 0.023(4) 0.024(4) -0.003(3) -0.002(3) 0.003(3)
C93 0.023(4) 0.028(4) 0.025(4) 0.003(3) -0.009(3) -0.002(3)
C94 0.021(4) 0.020(4) 0.034(5) -0.002(3) -0.010(3) 0.002(3)
C95 0.025(4) 0.026(4) 0.048(5) -0.006(4) 0.000(4) 0.007(3)
C96 0.074(7) 0.030(5) 0.070(7) -0.009(5) 0.016(6) 0.014(5)
C97 0.069(7) 0.057(6) 0.050(6) -0.021(5) -0.006(5) -0.001(5)
C98 0.036(5) 0.048(6) 0.074(7) -0.008(5) -0.001(5) 0.007(4)
C99 0.057(6) 0.040(5) 0.034(5) 0.005(4) -0.013(4) -0.001(4)
C100 0.046(7) 0.112(10) 0.070(8) 0.031(8) 0.018(6) -0.002(7)
C101 0.103(9) 0.047(6) 0.045(6) -0.004(5) -0.028(6) 0.003(6)
C102 0.091(8) 0.044(6) 0.040(6) 0.001(5) -0.011(6) -0.015(6)
C103 0.039(5) 0.045(5) 0.036(5) -0.014(4) -0.013(4) 0.012(4)
C104 0.034(4) 0.026(4) 0.024(4) -0.007(3) -0.012(4) -0.002(3)
C105 0.065(6) 0.030(5) 0.046(6) -0.012(4) -0.022(5) -0.002(4)
C106 0.029(4) 0.047(5) 0.039(5) -0.021(4) -0.014(4) 0.000(4)
C107 0.036(5) 0.043(5) 0.031(5) -0.009(4) -0.007(4) -0.001(4)
C108 0.026(4) 0.028(4) 0.040(5) -0.009(4) -0.012(4) 0.003(3)
C109 0.022(4) 0.036(5) 0.068(6) -0.025(4) -0.015(4) 0.010(4)
C110 0.043(5) 0.026(4) 0.049(6) -0.005(4) -0.021(4) 0.013(4)
C111 0.039(5) 0.037(5) 0.049(6) -0.016(4) -0.013(4) 0.003(4)
C112 0.018(4) 0.022(4) 0.032(5) -0.008(3) 0.002(3) 0.000(3)
C113 0.024(4) 0.026(4) 0.035(5) -0.006(4) -0.018(4) 0.001(3)
C114 0.027(4) 0.023(4) 0.048(6) -0.009(4) -0.017(4) 0.005(3)
C115 0.026(4) 0.019(4) 0.036(5) -0.009(3) -0.005(4) 0.002(3)
C116 0.022(4) 0.033(5) 0.030(5) -0.002(4) -0.003(3) -0.003(3)
C117 0.012(4) 0.036(4) 0.028(5) -0.003(4) 0.003(3) 0.017(3)
C118 0.032(4) 0.024(4) 0.024(4) -0.004(3) -0.003(3) -0.011(3)
C119 0.028(4) 0.018(4) 0.036(5) -0.004(3) -0.014(4) 0.000(3)
C120 0.028(4) 0.016(4) 0.032(5) -0.003(3) -0.001(4) 0.003(3)
C121 0.030(4) 0.023(4) 0.017(4) -0.004(3) -0.001(3) 0.006(3)
C122 0.026(4) 0.019(4) 0.031(5) -0.013(3) -0.007(4) 0.001(3)
C123 0.025(4) 0.019(4) 0.034(5) -0.005(3) -0.008(4) 0.005(3)
C124 0.024(4) 0.017(4) 0.029(4) -0.008(3) -0.008(3) 0.007(3)
C125 0.032(4) 0.020(4) 0.031(5) -0.005(3) -0.009(4) 0.004(3)
C126 0.025(4) 0.019(4) 0.022(4) -0.003(3) -0.007(3) 0.005(3)
C127 0.019(4) 0.029(4) 0.024(4) -0.005(3) -0.007(3) 0.004(3)
C128 0.035(5) 0.024(4) 0.024(4) -0.006(3) -0.012(4) 0.005(3)
C129 0.031(4) 0.027(4) 0.015(4) -0.002(3) -0.007(3) 0.002(3)
C130 0.020(4) 0.029(4) 0.027(4) -0.010(3) -0.003(3) 0.005(3)
C131 0.022(4) 0.019(4) 0.020(4) -0.002(3) -0.002(3) 0.002(3)
C132 0.050(5) 0.024(4) 0.051(6) -0.012(4) -0.030(5) 0.011(4)
C133 0.049(6) 0.056(6) 0.065(7) -0.013(5) -0.034(5) 0.021(5)
C134 0.135(11) 0.023(5) 0.076(8) -0.009(5) -0.069(8) 0.026(6)
C135 0.064(6) 0.033(5) 0.044(6) 0.015(4) -0.021(5) 0.002(4)
C136 0.062(5) 0.046(4) 0.042(5) -0.016(4) -0.016(4) -0.003(4)
C137 0.069(6) 0.077(8) 0.056(7) -0.020(6) -0.016(6) 0.010(5)
C138 0.082(7) 0.059(7) 0.050(7) -0.018(5) -0.014(7) -0.022(6)
C139 0.074(8) 0.052(6) 0.035(6) -0.017(4) -0.009(6) 0.001(5)
C237 0.072(11) 0.049(6) 0.047(11) -0.023(9) -0.012(10) 0.004(8)
C238 0.071(8) 0.062(11) 0.046(11) -0.030(10) -0.022(8) 0.007(9)
C239 0.072(9) 0.061(10) 0.043(11) -0.014(9) -0.005(9) 0.000(10)
C140 0.033(5) 0.045(5) 0.041(5) -0.011(4) -0.009(4) 0.002(4)
C141 0.022(4) 0.025(4) 0.026(4) 0.000(3) -0.005(3) -0.002(3)
C142 0.029(4) 0.033(5) 0.041(5) 0.004(4) -0.013(4) -0.006(4)
C143 0.036(5) 0.039(5) 0.032(5) -0.001(4) -0.010(4) -0.005(4)
C144 0.044(5) 0.030(4) 0.034(5) -0.006(4) -0.010(4) -0.002(4)
C145 0.036(5) 0.018(4) 0.032(5) 0.004(3) 0.000(4) 0.008(3)
C146 0.041(5) 0.031(5) 0.044(5) 0.000(4) -0.018(4) 0.007(4)
C147 0.033(5) 0.031(4) 0.040(5) -0.003(4) -0.007(4) 0.006(4)
C148 0.062(6) 0.020(4) 0.063(6) 0.012(4) -0.039(5) -0.001(4)
C149 0.059(7) 0.099(10) 0.045(7) -0.009(6) -0.012(5) 0.018(7)
C150 0.067(8) 0.099(11) 0.048(7) -0.006(7) -0.012(6) 0.016(8)
N1 0.142(12) 0.093(9) 0.088(9) 0.013(8) -0.028(8) 0.027(9)
C151 0.086(8) 0.056(7) 0.046(6) -0.009(5) -0.020(6) -0.005(6)
C152 0.103(10) 0.065(8) 0.043(7) -0.017(5) -0.021(7) -0.002(7)
N2 0.129(11) 0.093(9) 0.083(8) -0.007(6) -0.056(8) -0.013(8)

loop_
_atom_type_symbol
_atom_type_description
_atom_type_scat_dispersion_real
_atom_type_scat_dispersion_imag
_atom_type_scat_source
C C 0.0033 0.0016 'International Tables Vol C Tables 4.2.6.8 and 6.1.1.4'
H H 0.0000 0.0000 'International Tables Vol C Tables 4.2.6.8 and 6.1.1.4'
O O 0.0106 0.0060 'International Tables Vol C Tables 4.2.6.8 and 6.1.1.4'
V V 0.3005 0.5294 'International Tables Vol C Tables 4.2.6.8 and 6.1.1.4'
N N 0.0061 0.0033 'International Tables Vol C Tables 4.2.6.8 and 6.1.1.4'

loop_
_geom_angle_atom_site_label_1
_geom_angle_atom_site_label_2
_geom_angle_atom_site_label_3
_geom_angle
O7 V1 O5 107.7(3)
O7 V1 O6 110.3(3)
O5 V1 O6 107.7(2)
O7 V1 O1 110.1(3)
O5 V1 O1 112.4(2)
O6 V1 O1 108.6(2)
O8 V2 O2 107.6(3)
O8 V2 O3 109.1(3)
O2 V2 O3 106.7(2)
O8 V2 O4 110.4(3)
O2 V2 O4 113.1(2)
O3 V2 O4 109.7(2)
C1 O1 V1 141.7(5)
C8 O2 V2 146.2(5)
C15 O3 V2 145.8(5)
C38 O4 V2 145.2(5)
C45 O5 V1 144.7(5)
C52 O6 V1 144.4(5)
O1 C1 C2 120.9(6)
O1 C1 C6 117.4(6)
C2 C1 C6 121.6(7)
C3 C2 C1 116.1(6)
C3 C2 C21 121.4(6)
C1 C2 C21 122.4(6)
C2 C3 C4 124.7(7)
C3 C4 C5 115.9(7)
C3 C4 C25 124.2(6)
C5 C4 C25 119.9(6)
C6 C5 C4 122.5(7)
C5 C6 C1 118.9(7)
C5 C6 C7 120.4(7)
C1 C6 C7 120.7(7)
C6 C7 C9 116.3(6)
O2 C8 C9 116.5(7)
O2 C8 C13 120.9(6)
C9 C8 C13 122.6(7)
C8 C9 C10 117.4(7)
C8 C9 C7 118.4(6)
C10 C9 C7 124.1(6)
C11 C10 C9 121.8(7)
C10 C11 C12 118.6(7)
C10 C11 C29 120.4(7)
C12 C11 C29 121.0(7)
C13 C12 C11 121.9(7)
C12 C13 C8 117.6(6)
C12 C13 C14 120.4(7)
C8 C13 C14 122.0(7)
C16 C14 C13 117.3(6)
O3 C15 C16 119.4(6)
O3 C15 C20 117.6(7)
C16 C15 C20 123.0(7)
C17 C16 C15 116.8(7)
C17 C16 C14 121.2(7)
C15 C16 C14 121.9(7)
C18 C17 C16 123.9(7)
C17 C18 C19 116.6(7)
C17 C18 C30 124.0(7)
C19 C18 C30 119.4(7)
C20 C19 C18 123.6(7)
C19 C20 C15 116.1(7)
C19 C20 C34 121.3(7)
C15 C20 C34 122.6(7)
C23 C21 C22 108.6(7)
C23 C21 C24 109.9(7)
C22 C21 C24 107.5(7)
C23 C21 C2 110.1(6)
C22 C21 C2 110.8(6)
C24 C21 C2 109.8(6)
C4 C25 C28 112.7(6)
C4 C25 C27 110.3(6)
C28 C25 C27 107.5(6)
C4 C25 C26 109.9(6)
C28 C25 C26 108.1(7)
C27 C25 C26 108.2(6)
C33 C30 C31 109.9(10)
C31 C30 C33X 133.8(18)
C33 C30 C31X 71.4(19)
C33X C30 C31X 109(2)
C33 C30 C32X 140.4(17)
C31 C30 C32X 65.3(16)
C33X C30 C32X 112.1(18)
C31X C30 C32X 109.1(18)
C33 C30 C18 110.2(8)
C31 C30 C18 114.0(7)
C33X C30 C18 110.6(16)
C31X C30 C18 108.8(17)
C32X C30 C18 106.9(16)
C33 C30 C32 108.4(9)
C31 C30 C32 105.1(9)
C33X C30 C32 70.1(17)
C31X C30 C32 139.3(18)
C18 C30 C32 109.0(8)
C37 C34 C35 109.5(8)
C37 C34 C36 110.4(8)
C35 C34 C36 107.0(8)
C37 C34 C20 109.2(7)
C35 C34 C20 111.4(7)
C36 C34 C20 109.3(7)
C43 C38 O4 117.7(6)
C43 C38 C39 121.7(7)
O4 C38 C39 120.6(6)
C40 C39 C38 116.1(6)
C40 C39 C58 121.8(7)
C38 C39 C58 122.0(7)
C41 C40 C39 123.3(7)
C40 C41 C42 118.1(7)
C40 C41 C62 122.4(7)
C42 C41 C62 119.4(6)
C41 C42 C43 121.1(6)
C38 C43 C42 119.5(7)
C38 C43 C44 121.3(7)
C42 C43 C44 119.1(6)
C46 C44 C43 116.0(6)
C50 C45 O5 120.5(6)
C50 C45 C46 123.1(7)
O5 C45 C46 116.3(7)
C47 C46 C45 117.7(7)
C47 C46 C44 123.9(7)
C45 C46 C44 118.3(6)
C46 C47 C48 121.6(7)
C49 C48 C47 118.1(7)
C49 C48 C66 121.2(7)
C47 C48 C66 120.8(7)
C50 C49 C48 123.1(7)
C49 C50 C45 116.3(7)
C49 C50 C51 120.9(7)
C45 C50 C51 122.8(7)
C50 C51 C53 115.2(6)
O6 C52 C57 119.9(7)
O6 C52 C53 119.1(6)
C57 C52 C53 121.0(7)
C54 C53 C52 118.5(7)
C54 C53 C51 118.9(7)
C52 C53 C51 122.6(7)
C53 C54 C55 121.7(7)
C56 C55 C54 117.5(7)
C56 C55 C67 122.8(7)
C54 C55 C67 119.5(7)
C57 C56 C55 123.8(7)
C56 C57 C52 117.5(7)
C56 C57 C71 122.2(7)
C52 C57 C71 120.2(7)
C60 C58 C61 111.3(7)
C60 C58 C59 107.9(7)
C61 C58 C59 105.8(6)
C60 C58 C39 110.2(6)
C61 C58 C39 110.7(6)
C59 C58 C39 110.9(6)
C63 C62 C65 108.9(7)
C63 C62 C64 108.6(6)
C65 C62 C64 107.9(6)
C63 C62 C41 111.0(6)
C65 C62 C41 112.4(6)
C64 C62 C41 108.0(6)
C68 C67 C55 109.9(7)
C68 C67 C70 109.6(8)
C55 C67 C70 108.3(7)
C68 C67 C69 107.8(8)
C55 C67 C69 112.7(7)
C70 C67 C69 108.5(7)
C72 C71 C73 107.0(7)
C72 C71 C57 108.6(7)
C73 C71 C57 110.7(7)
C72 C71 C74 113.9(8)
C73 C71 C74 107.0(8)
C57 C71 C74 109.6(6)
O15 V3 O9 109.6(3)
O15 V3 O10 107.1(3)
O9 V3 O10 107.4(2)
O15 V3 O14 110.8(3)
O9 V3 O14 108.5(2)
O10 V3 O14 113.2(2)
O16 V4 O12 109.9(3)
O16 V4 O13 108.3(3)
O12 V4 O13 106.9(2)
O16 V4 O11 109.9(3)
O12 V4 O11 109.3(2)
O13 V4 O11 112.5(2)
C75 O9 V3 145.8(5)
C82 O10 V3 146.6(5)
C89 O11 V4 140.3(5)
C112 O12 V4 144.6(5)
C119 O13 V4 143.5(5)
C126 O14 V3 145.9(5)
O9 C75 C80 118.8(7)
O9 C75 C76 117.8(7)
C80 C75 C76 123.3(7)
C75 C76 C77 115.7(7)
C75 C76 C95 123.0(7)
C77 C76 C95 121.3(7)
C78 C77 C76 123.0(7)
C79 C78 C77 118.1(7)
C79 C78 C99 120.8(7)
C77 C78 C99 121.0(7)
C78 C79 C80 122.5(8)
C79 C80 C75 117.4(7)
C79 C80 C81 120.2(7)
C75 C80 C81 122.4(7)
C80 C81 C83 115.8(6)
O10 C82 C83 120.9(6)
O10 C82 C87 116.2(7)
C83 C82 C87 122.9(7)
C82 C83 C84 116.3(7)
C82 C83 C81 122.0(7)
C84 C83 C81 121.7(7)
C85 C84 C83 122.9(7)
C84 C85 C86 118.4(7)
C84 C85 C103 120.8(7)
C86 C85 C103 120.8(7)
C87 C86 C85 122.4(7)
C86 C87 C82 117.1(7)
C86 C87 C88 124.8(6)
C82 C87 C88 118.1(6)
C90 C88 C87 115.7(6)
O11 C89 C94 120.7(7)
O11 C89 C90 117.5(6)
C94 C89 C90 121.7(7)
C91 C90 C89 118.9(7)
C91 C90 C88 119.9(7)
C89 C90 C88 121.2(7)
C90 C91 C92 122.2(7)
C93 C92 C91 116.7(7)
C93 C92 C104 123.3(7)
C91 C92 C104 119.9(7)
C92 C93 C94 123.6(7)
C89 C94 C93 116.7(7)
C89 C94 C108 122.8(6)
C93 C94 C108 120.5(6)
C98 C95 C96 107.9(8)
C98 C95 C76 109.5(7)
C96 C95 C76 112.2(7)
C98 C95 C97 110.6(8)
C96 C95 C97 107.1(8)
C76 C95 C97 109.6(7)
C102 C99 C100 108.8(9)
C102 C99 C101 108.9(8)
C100 C99 C101 106.6(9)
C102 C99 C78 113.8(8)
C100 C99 C78 109.4(8)
C101 C99 C78 109.0(7)
C107 C104 C105 108.6(7)
C107 C104 C92 109.9(6)
C105 C104 C92 110.0(6)
C107 C104 C106 107.8(6)
C105 C104 C106 108.5(7)
C92 C104 C106 112.1(6)
C109 C108 C110 108.9(7)
C109 C108 C111 106.0(7)
C110 C108 C111 110.7(6)
C109 C108 C94 111.7(6)
C110 C108 C94 109.2(6)
C111 C108 C94 110.2(6)
O12 C112 C117 118.5(6)
O12 C112 C113 117.4(7)
C117 C112 C113 123.9(7)
C114 C113 C112 115.3(7)
C114 C113 C132 121.4(7)
C112 C113 C132 123.3(7)
C113 C114 C115 124.3(7)
C114 C115 C116 117.3(7)
C114 C115 C136 120.1(7)
C116 C115 C136 122.5(7)
C117 C116 C115 121.8(7)
C116 C117 C112 117.3(7)
C116 C117 C118 119.5(7)
C112 C117 C118 123.2(7)
C120 C118 C117 118.1(6)
O13 C119 C120 121.2(7)
O13 C119 C124 115.5(7)
C120 C119 C124 123.3(7)
C119 C120 C121 116.1(7)
C119 C120 C118 123.1(7)
C121 C120 C118 120.8(7)
C122 C121 C120 123.7(7)
C121 C122 C123 117.3(7)
C121 C122 C140 122.8(7)
C123 C122 C140 119.8(7)
C124 C123 C122 121.1(7)
C123 C124 C119 118.5(7)
C123 C124 C125 123.4(7)
C119 C124 C125 118.1(6)
C127 C125 C124 116.1(6)
O14 C126 C127 117.0(6)
O14 C126 C131 121.1(6)
C127 C126 C131 121.8(6)
C128 C127 C126 118.1(7)
C128 C127 C125 120.1(7)
C126 C127 C125 121.8(6)
C129 C128 C127 122.8(7)
C128 C129 C130 116.5(7)
C128 C129 C141 120.1(7)
C130 C129 C141 123.3(7)
C129 C130 C131 124.7(7)
C130 C131 C126 116.0(6)
C130 C131 C145 121.6(6)
C126 C131 C145 122.4(6)
C133 C132 C113 110.1(7)
C133 C132 C135 111.2(8)
C113 C132 C135 109.3(7)
C133 C132 C134 107.0(8)
C113 C132 C134 112.2(7)
C135 C132 C134 107.0(8)
C239 C136 C237 113(2)
C139 C136 C237 130.9(16)
C239 C136 C138 137.5(17)
C139 C136 C138 111.4(9)
C237 C136 C138 50.4(15)
C239 C136 C115 111.6(16)
C139 C136 C115 114.0(8)
C237 C136 C115 115.1(15)
C138 C136 C115 110.7(8)
C239 C136 C137 62.8(18)
C139 C136 C137 104.8(10)
C237 C136 C137 58.3(15)
C138 C136 C137 107.6(9)
C115 C136 C137 107.9(8)
C239 C136 C238 107.9(17)
C139 C136 C238 63.7(14)
C237 C136 C238 106.0(16)
C138 C136 C238 57.6(14)
C115 C136 C238 102.8(15)
C137 C136 C238 149.2(16)
C143 C141 C142 108.4(6)
C143 C141 C129 108.0(6)
C142 C141 C129 112.5(6)
C143 C141 C144 108.4(6)
C142 C141 C144 108.5(6)
C129 C141 C144 111.0(6)
C148 C145 C147 109.7(7)
C148 C145 C146 107.7(7)
C147 C145 C146 110.3(6)
C148 C145 C131 111.1(6)
C147 C145 C131 108.5(6)
C146 C145 C131 109.6(6)
N1 C150 C149 178.8(16)
N2 C152 C151 178.7(14)

loop_
_geom_bond_atom_site_label_1
_geom_bond_atom_site_label_2
_geom_bond_distance
V1 O7 1.592(6)
V1 O5 1.748(5)
V1 O6 1.772(5)
V1 O1 1.779(5)
V2 O8 1.587(6)
V2 O2 1.752(5)
V2 O3 1.754(5)
V2 O4 1.760(5)
O1 C1 1.370(9)
O2 C8 1.373(9)
O3 C15 1.385(9)
O4 C38 1.393(9)
O5 C45 1.394(9)
O6 C52 1.358(9)
C1 C2 1.410(10)
C1 C6 1.410(10)
C2 C3 1.391(10)
C2 C21 1.548(10)
C3 C4 1.400(10)
C4 C5 1.412(10)
C4 C25 1.522(11)
C5 C6 1.372(11)
C6 C7 1.513(10)
C7 C9 1.522(10)
C8 C9 1.383(10)
C8 C13 1.393(10)
C9 C10 1.401(11)
C10 C11 1.376(11)
C11 C12 1.388(10)
C11 C29 1.509(11)
C12 C13 1.385(11)
C13 C14 1.530(9)
C14 C16 1.530(10)
C15 C16 1.395(11)
C15 C20 1.403(10)
C16 C17 1.385(11)
C17 C18 1.374(10)
C18 C19 1.398(11)
C18 C30 1.538(11)
C19 C20 1.388(11)
C20 C34 1.545(11)
C21 C23 1.515(12)
C21 C22 1.530(11)
C21 C24 1.548(11)
C25 C28 1.527(11)
C25 C27 1.529(11)
C25 C26 1.530(11)
C30 C33 1.488(12)
C30 C31 1.492(12)
C30 C33X 1.493(16)
C30 C31X 1.504(17)
C30 C32X 1.54(2)
C30 C32 1.573(14)
C34 C37 1.520(13)
C34 C35 1.523(12)
C34 C36 1.533(12)
C38 C43 1.374(10)
C38 C39 1.407(10)
C39 C40 1.400(11)
C39 C58 1.556(10)
C40 C41 1.374(10)
C41 C42 1.384(10)
C41 C62 1.550(10)
C42 C43 1.384(10)
C43 C44 1.524(10)
C44 C46 1.513(10)
C45 C50 1.393(11)
C45 C46 1.396(10)
C46 C47 1.385(10)
C47 C48 1.391(11)
C48 C49 1.391(11)
C48 C66 1.506(11)
C49 C50 1.385(10)
C50 C51 1.509(10)
C51 C53 1.514(10)
C52 C57 1.399(10)
C52 C53 1.415(11)
C53 C54 1.387(11)
C54 C55 1.396(11)
C55 C56 1.386(11)
C55 C67 1.541(11)
C56 C57 1.377(11)
C57 C71 1.553(11)
C58 C60 1.524(11)
C58 C61 1.537(11)
C58 C59 1.539(10)
C62 C63 1.520(11)
C62 C65 1.535(11)
C62 C64 1.544(11)
C67 C68 1.532(12)
C67 C70 1.545(13)
C67 C69 1.548(12)
C71 C72 1.523(12)
C71 C73 1.545(11)
C71 C74 1.555(13)
V3 O15 1.582(6)
V3 O9 1.756(5)
V3 O10 1.756(5)
V3 O14 1.781(5)
V4 O16 1.585(5)
V4 O12 1.761(5)
V4 O13 1.770(5)
V4 O11 1.785(5)
O9 C75 1.377(9)
O10 C82 1.368(9)
O11 C89 1.374(8)
O12 C112 1.378(9)
O13 C119 1.379(9)
O14 C126 1.374(8)
C75 C80 1.397(11)
C75 C76 1.405(10)
C76 C77 1.411(11)
C76 C95 1.538(11)
C77 C78 1.391(11)
C78 C79 1.382(11)
C78 C99 1.544(11)
C79 C80 1.394(11)
C80 C81 1.494(11)
C81 C83 1.529(10)
C82 C83 1.400(11)
C82 C87 1.405(10)
C83 C84 1.406(11)
C84 C85 1.367(11)
C85 C86 1.397(11)
C85 C103 1.511(11)
C86 C87 1.381(10)
C87 C88 1.528(10)
C88 C90 1.514(10)
C89 C94 1.390(10)
C89 C90 1.398(11)
C90 C91 1.376(10)
C91 C92 1.402(10)
C92 C93 1.385(10)
C92 C104 1.533(10)
C93 C94 1.408(10)
C94 C108 1.576(11)
C95 C98 1.526(12)
C95 C96 1.531(12)
C95 C97 1.549(13)
C99 C102 1.510(13)
C99 C100 1.533(14)
C99 C101 1.535(13)
C104 C107 1.532(11)
C104 C105 1.532(11)
C104 C106 1.534(11)
C108 C109 1.508(10)
C108 C110 1.524(11)
C108 C111 1.534(12)
C112 C117 1.396(11)
C112 C113 1.402(10)
C113 C114 1.392(11)
C113 C132 1.535(11)
C114 C115 1.392(11)
C115 C116 1.401(11)
C115 C136 1.534(12)
C116 C117 1.396(11)
C117 C118 1.512(10)
C118 C120 1.511(11)
C119 C120 1.386(11)
C119 C124 1.398(10)
C120 C121 1.397(11)
C121 C122 1.391(10)
C122 C123 1.415(11)
C122 C140 1.490(11)
C123 C124 1.382(10)
C124 C125 1.529(10)
C125 C127 1.498(10)
C126 C127 1.397(10)
C126 C131 1.410(10)
C127 C128 1.391(10)
C128 C129 1.382(10)
C129 C130 1.388(10)
C129 C141 1.531(10)
C130 C131 1.390(10)
C131 C145 1.564(10)
C132 C133 1.530(12)
C132 C135 1.545(13)
C132 C134 1.547(11)
C136 C239 1.497(17)
C136 C139 1.501(12)
C136 C237 1.501(17)
C136 C138 1.511(14)
C136 C137 1.547(13)
C136 C238 1.55(2)
C141 C143 1.520(11)
C141 C142 1.522(10)
C141 C144 1.542(11)
C145 C148 1.460(12)
C145 C147 1.535(11)
C145 C146 1.544(11)
C149 C150 1.436(18)
C150 N1 1.143(17)
C151 C152 1.447(18)
C152 N2 1.163(16)

loop_
_geom_torsion_atom_site_label_1
_geom_torsion_atom_site_label_2
_geom_torsion_atom_site_label_3
_geom_torsion_atom_site_label_4
_geom_torsion
O7 V1 O1 C1 -21.5(8)
O5 V1 O1 C1 98.6(7)
O6 V1 O1 C1 -142.4(7)
O8 V2 O2 C8 -158.8(8)
O3 V2 O2 C8 -41.8(9)
O4 V2 O2 C8 79.0(9)
O8 V2 O3 C15 142.0(8)
O2 V2 O3 C15 26.0(9)
O4 V2 O3 C15 -96.9(9)
O8 V2 O4 C38 -22.9(8)
O2 V2 O4 C38 97.7(8)
O3 V2 O4 C38 -143.2(7)
O7 V1 O5 C45 -163.4(8)
O6 V1 O5 C45 -44.4(8)
O1 V1 O5 C45 75.2(8)
O7 V1 O6 C52 142.2(8)
O5 V1 O6 C52 24.8(9)
O1 V1 O6 C52 -97.0(9)
V1 O1 C1 C2 107.3(8)
V1 O1 C1 C6 -76.8(9)
O1 C1 C2 C3 -178.6(6)
C6 C1 C2 C3 5.7(10)
O1 C1 C2 C21 -0.8(11)
C6 C1 C2 C21 -176.5(7)
C1 C2 C3 C4 -2.1(11)
C21 C2 C3 C4 -180.0(7)
C2 C3 C4 C5 -1.6(11)
C2 C3 C4 C25 176.5(7)
C3 C4 C5 C6 2.1(11)
C25 C4 C5 C6 -176.2(7)
C4 C5 C6 C1 1.3(11)
C4 C5 C6 C7 179.0(7)
O1 C1 C6 C5 178.7(7)
C2 C1 C6 C5 -5.4(11)
O1 C1 C6 C7 1.1(10)
C2 C1 C6 C7 177.0(7)
C5 C6 C7 C9 109.9(8)
C1 C6 C7 C9 -72.4(9)
V2 O2 C8 C9 175.6(6)
V2 O2 C8 C13 -3.8(13)
O2 C8 C9 C10 178.1(6)
C13 C8 C9 C10 -2.4(11)
O2 C8 C9 C7 0.7(10)
C13 C8 C9 C7 -179.8(7)
C6 C7 C9 C8 -169.7(7)
C6 C7 C9 C10 13.1(11)
C8 C9 C10 C11 1.6(11)
C7 C9 C10 C11 178.9(7)
C9 C10 C11 C12 0.3(11)
C9 C10 C11 C29 -178.1(7)
C10 C11 C12 C13 -1.5(11)
C29 C11 C12 C13 176.9(7)
C11 C12 C13 C8 0.7(11)
C11 C12 C13 C14 -178.6(7)
O2 C8 C13 C12 -179.2(6)
C9 C8 C13 C12 1.3(11)
O2 C8 C13 C14 0.0(10)
C9 C8 C13 C14 -179.5(7)
C12 C13 C14 C16 -92.8(9)
C8 C13 C14 C16 88.0(9)
V2 O3 C15 C16 21.7(12)
V2 O3 C15 C20 -160.5(7)
O3 C15 C16 C17 177.8(6)
C20 C15 C16 C17 0.1(11)
O3 C15 C16 C14 1.0(10)
C20 C15 C16 C14 -176.7(7)
C13 C14 C16 C17 89.2(9)
C13 C14 C16 C15 -94.1(9)
C15 C16 C17 C18 -1.7(12)
C14 C16 C17 C18 175.2(7)
C16 C17 C18 C19 2.4(12)
C16 C17 C18 C30 -176.1(8)
C17 C18 C19 C20 -1.6(12)
C30 C18 C19 C20 176.9(7)
C18 C19 C20 C15 0.3(11)
C18 C19 C20 C34 -178.5(7)
O3 C15 C20 C19 -177.2(6)
C16 C15 C20 C19 0.5(11)
O3 C15 C20 C34 1.6(11)
C16 C15 C20 C34 179.3(7)
C3 C2 C21 C23 108.4(8)
C1 C2 C21 C23 -69.3(9)
C3 C2 C21 C22 -11.9(10)
C1 C2 C21 C22 170.4(7)
C3 C2 C21 C24 -130.4(7)
C1 C2 C21 C24 51.8(9)
C3 C4 C25 C28 3.7(11)
C5 C4 C25 C28 -178.2(7)
C3 C4 C25 C27 -116.4(8)
C5 C4 C25 C27 61.7(9)
C3 C4 C25 C26 124.4(8)
C5 C4 C25 C26 -57.5(9)
C17 C18 C30 C33 -119.7(10)
C19 C18 C30 C33 61.8(12)
C17 C18 C30 C31 4.5(13)
C19 C18 C30 C31 -174.0(9)
C17 C18 C30 C33X -163(2)
C19 C18 C30 C33X 18(2)
C17 C18 C30 C31X -43(2)
C19 C18 C30 C31X 138(2)
C17 C18 C30 C32X 74.4(19)
C19 C18 C30 C32X -104.0(18)
C17 C18 C30 C32 121.5(10)
C19 C18 C30 C32 -57.0(10)
C19 C20 C34 C37 -121.9(8)
C15 C20 C34 C37 59.4(10)
C19 C20 C34 C35 -0.8(12)
C15 C20 C34 C35 -179.5(8)
C19 C20 C34 C36 117.3(8)
C15 C20 C34 C36 -61.5(10)
V2 O4 C38 C43 -73.2(10)
V2 O4 C38 C39 109.9(8)
C43 C38 C39 C40 3.5(11)
O4 C38 C39 C40 -179.7(6)
C43 C38 C39 C58 -178.4(7)
O4 C38 C39 C58 -1.6(11)
C38 C39 C40 C41 -1.9(11)
C58 C39 C40 C41 -180.0(7)
C39 C40 C41 C42 -1.0(11)
C39 C40 C41 C62 176.8(7)
C40 C41 C42 C43 2.5(11)
C62 C41 C42 C43 -175.4(7)
O4 C38 C43 C42 -179.1(6)
C39 C38 C43 C42 -2.2(11)
O4 C38 C43 C44 -1.6(11)
C39 C38 C43 C44 175.4(7)
C41 C42 C43 C38 -0.9(11)
C41 C42 C43 C44 -178.5(7)
C38 C43 C44 C46 -69.5(9)
C42 C43 C44 C46 108.1(8)
V1 O5 C45 C50 -0.4(12)
V1 O5 C45 C46 176.2(6)
C50 C45 C46 C47 -2.8(11)
O5 C45 C46 C47 -179.3(6)
C50 C45 C46 C44 177.8(7)
O5 C45 C46 C44 1.3(10)
C43 C44 C46 C47 9.5(10)
C43 C44 C46 C45 -171.1(6)
C45 C46 C47 C48 1.7(11)
C44 C46 C47 C48 -178.9(7)
C46 C47 C48 C49 -0.6(11)
C46 C47 C48 C66 178.2(7)
C47 C48 C49 C50 0.6(11)
C66 C48 C49 C50 -178.2(7)
C48 C49 C50 C45 -1.6(11)
C48 C49 C50 C51 -179.8(7)
O5 C45 C50 C49 179.1(6)
C46 C45 C50 C49 2.7(11)
O5 C45 C50 C51 -2.7(11)
C46 C45 C50 C51 -179.1(7)
C49 C50 C51 C53 -92.6(8)
C45 C50 C51 C53 89.3(9)
V1 O6 C52 C57 -157.1(6)
V1 O6 C52 C53 23.1(13)
O6 C52 C53 C54 179.8(7)
C57 C52 C53 C54 0.0(11)
O6 C52 C53 C51 2.3(11)
C57 C52 C53 C51 -177.4(7)
C50 C51 C53 C54 86.2(9)
C50 C51 C53 C52 -96.4(8)
C52 C53 C54 C55 0.0(11)
C51 C53 C54 C55 177.5(7)
C53 C54 C55 C56 -0.4(11)
C53 C54 C55 C67 -176.2(7)
C54 C55 C56 C57 1.0(12)
C67 C55 C56 C57 176.6(8)
C55 C56 C57 C52 -1.0(12)
C55 C56 C57 C71 -177.8(7)
O6 C52 C57 C56 -179.3(7)
C53 C52 C57 C56 0.5(11)
O6 C52 C57 C71 -2.4(11)
C53 C52 C57 C71 177.4(7)
C40 C39 C58 C60 109.7(8)
C38 C39 C58 C60 -68.3(9)
C40 C39 C58 C61 -126.8(8)
C38 C39 C58 C61 55.2(10)
C40 C39 C58 C59 -9.8(10)
C38 C39 C58 C59 172.3(7)
C40 C41 C62 C63 130.8(7)
C42 C41 C62 C63 -51.4(9)
C40 C41 C62 C65 8.6(10)
C42 C41 C62 C65 -173.6(7)
C40 C41 C62 C64 -110.3(8)
C42 C41 C62 C64 67.5(9)
C56 C55 C67 C68 124.4(9)
C54 C55 C67 C68 -60.0(10)
C56 C55 C67 C70 -115.9(9)
C54 C55 C67 C70 59.7(9)
C56 C55 C67 C69 4.2(12)
C54 C55 C67 C69 179.8(8)
C56 C57 C71 C72 114.3(9)
C52 C57 C71 C72 -62.4(10)
C56 C57 C71 C73 -2.9(11)
C52 C57 C71 C73 -179.6(8)
C56 C57 C71 C74 -120.7(8)
C52 C57 C71 C74 62.6(10)
O15 V3 O9 C75 -134.2(8)
O10 V3 O9 C75 -18.1(9)
O14 V3 O9 C75 104.7(8)
O15 V3 O10 C82 154.8(8)
O9 V3 O10 C82 37.0(9)
O14 V3 O10 C82 -82.7(9)
O16 V4 O11 C89 20.6(8)
O12 V4 O11 C89 141.2(7)
O13 V4 O11 C89 -100.1(7)
O16 V4 O12 C112 -144.7(8)
O13 V4 O12 C112 -27.4(8)
O11 V4 O12 C112 94.6(8)
O16 V4 O13 C119 164.0(7)
O12 V4 O13 C119 45.7(8)
O11 V4 O13 C119 -74.3(8)
O15 V3 O14 C126 24.4(9)
O9 V3 O14 C126 144.8(8)
O10 V3 O14 C126 -96.0(8)
V3 O9 C75 C80 -26.6(12)
V3 O9 C75 C76 154.4(7)
O9 C75 C76 C77 179.5(6)
C80 C75 C76 C77 0.5(11)
O9 C75 C76 C95 2.0(10)
C80 C75 C76 C95 -176.9(7)
C75 C76 C77 C78 -0.2(11)
C95 C76 C77 C78 177.3(7)
C76 C77 C78 C79 0.5(12)
C76 C77 C78 C99 -176.3(7)
C77 C78 C79 C80 -1.2(11)
C99 C78 C79 C80 175.6(7)
C78 C79 C80 C75 1.5(11)
C78 C79 C80 C81 -175.2(7)
O9 C75 C80 C79 179.9(6)
C76 C75 C80 C79 -1.2(10)
O9 C75 C80 C81 -3.4(10)
C76 C75 C80 C81 175.5(7)
C79 C80 C81 C83 -86.0(9)
C75 C80 C81 C83 97.4(9)
V3 O10 C82 C83 5.8(13)
V3 O10 C82 C87 -174.3(6)
O10 C82 C83 C84 -179.8(6)
C87 C82 C83 C84 0.2(10)
O10 C82 C83 C81 0.0(10)
C87 C82 C83 C81 180.0(7)
C80 C81 C83 C82 -88.1(9)
C80 C81 C83 C84 91.7(9)
C82 C83 C84 C85 -0.8(11)
C81 C83 C84 C85 179.4(7)
C83 C84 C85 C86 1.5(11)
C83 C84 C85 C103 -178.7(7)
C84 C85 C86 C87 -1.7(11)
C103 C85 C86 C87 178.5(7)
C85 C86 C87 C82 1.1(10)
C85 C86 C87 C88 179.3(7)
O10 C82 C87 C86 179.7(6)
C83 C82 C87 C86 -0.4(10)
O10 C82 C87 C88 1.4(9)
C83 C82 C87 C88 -178.7(6)
C86 C87 C88 C90 -8.1(10)
C82 C87 C88 C90 170.1(6)
V4 O11 C89 C94 -106.3(8)
V4 O11 C89 C90 76.8(9)
O11 C89 C90 C91 -178.4(6)
C94 C89 C90 C91 4.8(11)
O11 C89 C90 C88 0.3(10)
C94 C89 C90 C88 -176.5(7)
C87 C88 C90 C91 -112.2(8)
C87 C88 C90 C89 69.2(9)
C89 C90 C91 C92 -2.3(11)
C88 C90 C91 C92 179.0(7)
C90 C91 C92 C93 -0.7(11)
C90 C91 C92 C104 175.9(7)
C91 C92 C93 C94 1.4(11)
C104 C92 C93 C94 -175.1(7)
O11 C89 C94 C93 179.2(6)
C90 C89 C94 C93 -4.1(11)
O11 C89 C94 C108 -0.4(11)
C90 C89 C94 C108 176.4(7)
C92 C93 C94 C89 0.9(11)
C92 C93 C94 C108 -179.5(7)
C75 C76 C95 C98 59.9(10)
C77 C76 C95 C98 -117.4(8)
C75 C76 C95 C96 179.7(8)
C77 C76 C95 C96 2.3(11)
C75 C76 C95 C97 -61.5(9)
C77 C76 C95 C97 121.1(8)
C79 C78 C99 C102 178.6(8)
C77 C78 C99 C102 -4.7(12)
C79 C78 C99 C100 56.6(11)
C77 C78 C99 C100 -126.7(10)
C79 C78 C99 C101 -59.6(11)
C77 C78 C99 C101 117.1(9)
C93 C92 C104 C107 113.5(8)
C91 C92 C104 C107 -62.9(9)
C93 C92 C104 C105 -127.0(8)
C91 C92 C104 C105 56.6(9)
C93 C92 C104 C106 -6.3(10)
C91 C92 C104 C106 177.3(7)
C89 C94 C108 C109 -168.1(7)
C93 C94 C108 C109 12.4(10)
C89 C94 C108 C110 71.3(9)
C93 C94 C108 C110 -108.2(8)
C89 C94 C108 C111 -50.5(9)
C93 C94 C108 C111 129.9(7)
V4 O12 C112 C117 -25.0(12)
V4 O12 C112 C113 159.5(6)
O12 C112 C113 C114 174.8(6)
C117 C112 C113 C114 -0.4(11)
O12 C112 C113 C132 -1.3(10)
C117 C112 C113 C132 -176.5(7)
C112 C113 C114 C115 1.8(11)
C132 C113 C114 C115 178.0(7)
C113 C114 C115 C116 0.1(11)
C113 C114 C115 C136 -176.6(7)
C114 C115 C116 C117 -3.5(11)
C136 C115 C116 C117 173.1(7)
C115 C116 C117 C112 4.7(11)
C115 C116 C117 C118 -177.1(7)
O12 C112 C117 C116 -177.9(6)
C113 C112 C117 C116 -2.7(11)
O12 C112 C117 C118 4.0(10)
C113 C112 C117 C118 179.2(7)
C116 C117 C118 C120 -87.1(9)
C112 C117 C118 C120 90.9(9)
V4 O13 C119 C120 1.9(12)
V4 O13 C119 C124 -179.3(6)
O13 C119 C120 C121 178.8(6)
C124 C119 C120 C121 0.1(10)
O13 C119 C120 C118 -0.6(10)
C124 C119 C120 C118 -179.3(6)
C117 C118 C120 C119 -86.9(9)
C117 C118 C120 C121 93.7(8)
C119 C120 C121 C122 -1.5(10)
C118 C120 C121 C122 178.0(6)
C120 C121 C122 C123 2.5(10)
C120 C121 C122 C140 -177.6(7)
C121 C122 C123 C124 -2.3(10)
C140 C122 C123 C124 177.8(7)
C122 C123 C124 C119 1.0(10)
C122 C123 C124 C125 -179.8(6)
O13 C119 C124 C123 -178.7(6)
C120 C119 C124 C123 0.1(11)
O13 C119 C124 C125 2.1(9)
C120 C119 C124 C125 -179.1(6)
C123 C124 C125 C127 -11.2(10)
C119 C124 C125 C127 168.0(6)
V3 O14 C126 C127 74.3(10)
V3 O14 C126 C131 -109.2(8)
O14 C126 C127 C128 178.5(6)
C131 C126 C127 C128 2.0(11)
O14 C126 C127 C125 -1.8(10)
C131 C126 C127 C125 -178.3(7)
C124 C125 C127 C128 -108.6(8)
C124 C125 C127 C126 71.8(9)
C126 C127 C128 C129 -0.2(11)
C125 C127 C128 C129 -179.8(7)
C127 C128 C129 C130 -1.6(11)
C127 C128 C129 C141 175.6(7)
C128 C129 C130 C131 1.7(11)
C141 C129 C130 C131 -175.4(7)
C129 C130 C131 C126 0.0(11)
C129 C130 C131 C145 -180.0(7)
O14 C126 C131 C130 -178.3(6)
C127 C126 C131 C130 -1.9(10)
O14 C126 C131 C145 1.7(11)
C127 C126 C131 C145 178.0(7)
C114 C113 C132 C133 -113.5(8)
C112 C113 C132 C133 62.4(10)
C114 C113 C132 C135 124.1(8)
C112 C113 C132 C135 -60.0(9)
C114 C113 C132 C134 5.5(11)
C112 C113 C132 C134 -178.6(8)
C114 C115 C136 C239 119.9(18)
C116 C115 C136 C239 -57(2)
C114 C115 C136 C139 168.8(9)
C116 C115 C136 C139 -7.7(13)
C114 C115 C136 C237 -9.9(19)
C116 C115 C136 C237 173.6(17)
C114 C115 C136 C138 -64.7(11)
C116 C115 C136 C138 118.8(10)
C114 C115 C136 C137 52.8(11)
C116 C115 C136 C137 -123.7(9)
C114 C115 C136 C238 -124.6(15)
C116 C115 C136 C238 58.9(16)
C128 C129 C141 C143 -65.5(9)
C130 C129 C141 C143 111.4(8)
C128 C129 C141 C142 175.0(7)
C130 C129 C141 C142 -8.1(10)
C128 C129 C141 C144 53.2(9)
C130 C129 C141 C144 -129.8(7)
C130 C131 C145 C148 8.1(10)
C126 C131 C145 C148 -171.9(7)
C130 C131 C145 C147 -112.5(8)
C126 C131 C145 C147 67.5(9)
C130 C131 C145 C146 127.0(7)
C126 C131 C145 C146 -53.0(9)
